data_4124748
loop_
_publ_author_name
'Gaudette, Alexandra I.'
'Jeon, Ie-Rang'
'Anderson, John S.'
'Grandjean, Fernande'
'Long, Gary J.'
'Harris, T. David'

_publ_section_title
;
 Electron Hopping through Double-Exchange Coupling in a Mixed-Valence
 Diiminobenzoquinone-Bridged Fe2 Complex.
;
_journal_issue 39
_journal_name_full 'Journal of the American Chemical Society'
_journal_page_first 12617
_journal_page_last 12626
_journal_paper_doi 10.1021/jacs.5b07251
_journal_volume 137
_journal_year 2015
_chemical_formula_moiety '2(C32 H33 Br Fe N5 O), 2(C32 H12 B F24)'
_chemical_formula_sum 'C128.07 H90.04 B2 Br2 F48 Fe2 N10 O2'
_chemical_formula_weight 3006.12
_space_group_crystal_system triclinic
_space_group_IT_number 2
_space_group_name_Hall '-P 1'
_space_group_name_H-M_alt 'P -1'
_symmetry_space_group_name_Hall '-P 1'
_symmetry_space_group_name_H-M 'P -1'
_atom_sites_solution_hydrogens geom
_atom_sites_solution_primary direct
_audit_creation_date 2015-06-15
_audit_creation_method
;
Olex2 1.2
(compiled 2015.01.26 svn.r3150 for OlexSys, GUI svn.r4998)
;
_audit_update_record
;
2015-06-15 # Formatted by publCIF

;
_cell_angle_alpha 88.986(2)
_cell_angle_beta 88.420(2)
_cell_angle_gamma 78.267(2)
_cell_formula_units_Z 2
_cell_length_a 12.2741(5)
_cell_length_b 20.2397(8)
_cell_length_c 26.2330(10)
_cell_measurement_temperature 100
_cell_volume 6377.8(4)
_computing_molecular_graphics 'Olex2 (Dolomanov et al., 2009)'
_computing_publication_material 'Olex2 (Dolomanov et al., 2009)'
_computing_structure_refinement 'XL (Sheldrick, 2008)'
_computing_structure_solution 'XT (Sheldrick, 2015)'
_diffrn_ambient_temperature 99.99
_diffrn_measured_fraction_theta_full 0.656
_diffrn_measured_fraction_theta_max 0.972
_diffrn_radiation_type CuK\a
_diffrn_radiation_wavelength 1.54178
_diffrn_reflns_av_R_equivalents 0.0296
_diffrn_reflns_av_unetI/netI 0.0495
_diffrn_reflns_laue_measured_fraction_full 0.656
_diffrn_reflns_laue_measured_fraction_max 0.972
_diffrn_reflns_limit_h_max 12
_diffrn_reflns_limit_h_min -12
_diffrn_reflns_limit_k_max 21
_diffrn_reflns_limit_k_min -19
_diffrn_reflns_limit_l_max 27
_diffrn_reflns_limit_l_min -25
_diffrn_reflns_number 26420
_diffrn_reflns_point_group_measured_fraction_full 0.656
_diffrn_reflns_point_group_measured_fraction_max 0.972
_diffrn_reflns_theta_full 67.679
_diffrn_reflns_theta_max 54.300
_diffrn_reflns_theta_min 1.685
_exptl_absorpt_coefficient_mu 3.685
_exptl_absorpt_correction_T_max 0.7507
_exptl_absorpt_correction_T_min 0.6861
_exptl_absorpt_correction_type multi-scan
_exptl_absorpt_process_details
;
SADABS-2012/1 (Bruker,2012) was used for absorption correction.
wR2(int) was 0.0486 before and 0.0417 after correction.
The Ratio of minimum to maximum transmission is 0.9139.
The \l/2 correction factor is 0.0015.
;
_exptl_crystal_density_diffrn 1.565
_exptl_crystal_description plate
_exptl_crystal_F_000 3017
_exptl_crystal_size_max 0.146
_exptl_crystal_size_mid 0.091
_exptl_crystal_size_min 0.05
_refine_diff_density_max 1.250
_refine_diff_density_min -1.013
_refine_diff_density_rms 0.095
_refine_ls_extinction_method none
_refine_ls_goodness_of_fit_ref 1.023
_refine_ls_hydrogen_treatment constr
_refine_ls_matrix_type full
_refine_ls_number_parameters 1895
_refine_ls_number_reflns 15160
_refine_ls_number_restraints 2172
_refine_ls_restrained_S_all 1.055
_refine_ls_R_factor_all 0.1076
_refine_ls_R_factor_gt 0.0901
_refine_ls_shift/su_max 0.000
_refine_ls_shift/su_mean 0.000
_refine_ls_structure_factor_coef Fsqd
_refine_ls_weighting_details 'w=1/[\s^2^(Fo^2^)+(0.1475P)^2^+23.0356P] where P=(Fo^2^+2Fc^2^)/3'
_refine_ls_weighting_scheme calc
_refine_ls_wR_factor_gt 0.2418
_refine_ls_wR_factor_ref 0.2594
_reflns_Friedel_coverage 0.000
_reflns_number_gt 12000
_reflns_number_total 15160
_reflns_threshold_expression 'I > 2\s(I)'
_cod_data_source_file ja5b07251_si_002.cif
_cod_data_source_block aig79
_cod_database_code 4124748
_publcif_datablock.id {7eab92cb-37f4-4dbf-b07a-30b348fcafd6}

_shelxl_version_number 2013-4
_shelx_space_group_comment
;
The symmetry employed for this shelxl refinement is uniquely defined
by the following loop, which should always be used as a source of
symmetry information in preference to the above space-group names.
They are only intended as comments.
;
_shelx_estimated_absorpt_t_max 0.837
_shelx_estimated_absorpt_t_min 0.615
_olex2_refinement_description
;
1. Fixed Uiso
 At 1.2 times of:
  All C(H) groups, All C(H,H) groups
 At 1.5 times of:
  All C(H,H,H) groups
2. Restrained distances
 F11-C96 \\sim F12-C96 \\sim F10-C96
 with sigma of 0.02
 F12-C96 \\sim F11-C96 \\sim F10-C96
 with sigma of 0.02
 F12-C96 \\sim F11-C96 \\sim F10-C96 \\sim F9-C95 \\sim F8-C95 \\sim F7-C95
 with sigma of 0.02
 N2-C20 \\sim C21-C22 \\sim C23-C24
 with sigma of 0.02
 F9-C95 \\sim F8-C95 \\sim F7-C95 \\sim F6-C79 \\sim F4-C79 \\sim F5-C79
 with sigma of 0.02
 F11-C96 \\sim F10-C96 \\sim F12-C96 \\sim F17-C87 \\sim F16-C87 \\sim F18-C87
 with sigma of 0.02
 F8-C95 \\sim F7-C95 \\sim F9-C95
 with sigma of 0.02
 N2-C20 \\sim C21-C22 \\sim C23-C24
 with sigma of 0.02
 C20-C21 \\sim C22-C23 \\sim C24-N2 \\sim C27-C28 \\sim C29-C30 \\sim C31-N3
 with sigma of 0.02
 C23-C24 \\sim C23-C22 \\sim C22-C21 \\sim C21-C20 \\sim N2-C20 \\sim N2-C24
\\sim N9-C45 \\sim C46-C45 ~
 C46-C47 \\sim C48-C47 \\sim C48-C49 \\sim N9-C49
 with sigma of 0.02
 C37-C38 \\sim C38-C39 \\sim C40-C41 \\sim C40-C39 \\sim C41-C36 \\sim C37-C36
 with sigma of 0.02
 C48-C49 \\sim C48-C47 \\sim C46-C47 \\sim C46-C45 \\sim N9-C45 \\sim N9-C49
 with sigma of 0.02
 C131-C121 \\sim C130-C131 \\sim C130-C129 \\sim C129-C123
 with sigma of 0.02
 C130-C132 \\sim F52-C132 \\sim F54-C132 \\sim F53-C132
 with sigma of 0.02
 C69-F29 \\sim C69-F30 \\sim C69-F28 \\sim F29-F30 \\sim F29-F28 \\sim F30-F28
 with sigma of 0.04
 C71-C69 \\sim C71-F29 \\sim C71-F30 \\sim C71-F28
 with sigma of 0.02
 F27-F25 \\sim F27-F26 \\sim F25-F26
 with sigma of 0.04
 C3A-C69 \\sim C3A-F27 \\sim C3A-F25 \\sim C3A-F26
 with sigma of 0.02
 C67-F22 \\sim F22-F24 \\sim F22-F23 \\sim F24-F23
 with sigma of 0.04
 C72-C67 \\sim C72-F22 \\sim C72-F24 \\sim C72-F23
 with sigma of 0.02
3. Restrained planarity
 C49, C47, C48, C46, C45, N9
 with sigma of 0.1
4. Uiso/Uaniso restraints and constraints
Uanis(C48) \\sim Ueq, Uanis(C47) \\sim Ueq, Uanis(C46) \\sim Ueq, Uanis(C49)
\\sim Ueq, Uanis(C50) \\sim Ueq: with sigma of 0.1 and sigma for terminal atoms
of 0.2
Uanis(C132) \\sim Ueq: with sigma of 0.1 and sigma for terminal atoms of 0.2
Uanis(C50) \\sim Ueq, Uanis(C49) \\sim Ueq, Uanis(C48) \\sim Ueq, Uanis(C47)
\\sim Ueq, Uanis(C46) \\sim Ueq: with sigma of 0.1 and sigma for terminal atoms
of 0.2
Uanis(C63) \\sim Ueq, Uanis(C61) \\sim Ueq, Uanis(C62) \\sim Ueq, Uanis(C60)
\\sim Ueq, Uanis(C59) \\sim Ueq: with sigma of 0.1 and sigma for terminal atoms
of 0.2
Uanis(C104) \\sim Ueq: with sigma of 0.1 and sigma for terminal atoms of 0.2
5. Rigid body (RIGU) restrains
 All non-hydrogen atoms
 with sigma for 1-2 distances of 0.004 and sigma for 1-3 distances of 0.004
6. Others
 Sof(C3A)=Sof(F27)=Sof(F25)=Sof(F26)=1-FVAR(1)
 Sof(C71)=Sof(F29)=Sof(F30)=Sof(F28)=FVAR(1)
 Sof(C1AB)=Sof(F20)=Sof(F21)=Sof(F19)=1-FVAR(2)
 Sof(F22)=Sof(F24)=Sof(F23)=Sof(C72)=FVAR(2)
 Sof(F55)=Sof(F56)=Sof(F57)=Sof(C127)=Sof(C126)=Sof(H126)=Sof(C125)=Sof(C124)=
 Sof(H124)=1-FVAR(3)
 Sof(C129)=Sof(H129)=Sof(C130)=Sof(C131)=Sof(H131)=Sof(C132)=Sof(F52)=Sof(F53)=
 Sof(F54)=FVAR(3)
7.a Secondary CH2 refined with riding coordinates:
 C19(H19a,H19b), C26(H26a,H26b), C44(H44a,H44b), C58(H58a,H58b), C51(H51a,
 H51b), C12(H12a,H12b)
7.b Aromatic/amide H refined with riding coordinates:
 C114(H114), C98(H98), C94(H94), C90(H90), C118(H118), C122(H122), C92(H92),
 C106(H106), C6(H6), C8(H8), C102(H102), C110(H110), C7(H7), C39(H39), C28(H28),
  C21(H21), C38(H38), C78(H78), C100(H100), C74(H74), C116(H116), C40(H40),
 C108(H108), C86(H86), C70(H70), C22(H22), C23(H23), C47(H47), C76(H76),
 C30(H30), C55(H55), C29(H29), C16(H16), C53(H53), C66(H66), C15(H15), C84(H84),
  C14(H14), C60(H60), C46(H46), C54(H54), C62(H62), C48(H48), C61(H61),
 C68(H68), C82(H82), C126(H126), C124(H124), C129(H129), C131(H131)
7.c Idealised Me refined as rotating group:
 C11(H11a,H11b,H11c), C25(H25a,H25b,H25c), C10(H10a,H10b,H10c), C32(H32a,H32b,
 H32c), C42(H42a,H42b,H42c), C43(H43a,H43b,H43c), C57(H57a,H57b,H57c), C18(H18a,
 H18b,H18c), C64(H64a,H64b,H64c), C50(H50a,H50b,H50c)
;
_olex2_submission_special_instructions 'No special instructions were received'

loop_
_space_group_symop_operation_xyz
'x, y, z'
'-x, -y, -z'

loop_
_atom_site_label
_atom_site_type_symbol
_atom_site_fract_x
_atom_site_fract_y
_atom_site_fract_z
_atom_site_U_iso_or_equiv
_atom_site_adp_type
_atom_site_occupancy
_atom_site_site_symmetry_order
_atom_site_calc_flag
_atom_site_refinement_flags_posn
_atom_site_refinement_flags_adp
_atom_site_refinement_flags_occupancy
_atom_site_disorder_assembly
_atom_site_disorder_group
Br01 Br -0.15892(9) 0.56185(5) -0.09768(3) 0.0821(4) Uani 1 1 d . U . . .
Fe1 Fe -0.16454(9) 0.67308(6) 0.06585(4) 0.0469(3) Uani 1 1 d . U . . .
Fe2 Fe 0.83889(11) 0.85580(6) 0.55474(4) 0.0563(4) Uani 1 1 d . U . . .
Br04 Br 0.89289(15) 0.96588(8) 0.39070(4) 0.1376(7) Uani 1 1 d . U . . .
F11 F 0.2337(4) 1.0446(2) 0.71681(16) 0.0750(13) Uani 1 1 d D U . . .
F12 F 0.1819(4) 1.1203(2) 0.77254(16) 0.0708(12) Uani 1 1 d D U . . .
F10 F 0.0609(4) 1.0813(2) 0.73276(19) 0.0777(13) Uani 1 1 d D U . . .
F8 F -0.1035(4) 1.0280(3) 0.8981(2) 0.0856(15) Uani 1 1 d D U . . .
O1 O -0.1591(4) 0.6140(2) 0.00628(18) 0.0554(12) Uani 1 1 d . U . . .
F7 F -0.0718(5) 0.9203(3) 0.9002(2) 0.0926(16) Uani 1 1 d D U . . .
F39 F 0.6567(4) 0.8010(3) 0.2960(2) 0.0881(15) Uani 1 1 d . U . . .
F36 F 0.7604(4) 0.5189(4) 0.3876(3) 0.112(2) Uani 1 1 d . U . . .
F9 F 0.0043(5) 0.9736(4) 0.9526(2) 0.110(2) Uani 1 1 d D U . . .
N1 N 0.0373(5) 0.4201(3) -0.0847(2) 0.0502(14) Uani 1 1 d . U . . .
F31 F 0.4026(5) 0.4814(3) 0.1967(2) 0.111(2) Uani 1 1 d . U . . .
F43 F -0.0441(6) 0.7409(4) 0.2727(2) 0.117(2) Uani 1 1 d . U . . .
N2 N -0.0321(5) 0.7344(3) 0.0408(2) 0.0541(14) Uani 1 1 d D U . . .
N8 N 0.7462(5) 0.7852(3) 0.5140(2) 0.0551(14) Uani 1 1 d . U . . .
O2 O 0.8595(6) 0.9128(3) 0.4947(2) 0.092(2) Uani 1 1 d . U . . .
N5 N -0.1646(6) 0.7431(3) 0.1295(2) 0.0604(15) Uani 1 1 d . U . . .
N6 N 0.9392(6) 0.9286(3) 0.5818(2) 0.0666(18) Uani 1 1 d . U . . .
N10 N 0.8271(6) 0.7851(3) 0.6182(2) 0.0609(15) Uani 1 1 d . U . . .
F14 F 0.0650(5) 0.6888(4) 0.8160(2) 0.114(2) Uani 1 1 d . U . . .
F45 F -0.0883(5) 0.7816(4) 0.3447(3) 0.124(2) Uani 1 1 d . U . . .
N3 N -0.2759(5) 0.7702(3) 0.0339(2) 0.0608(15) Uani 1 1 d D U . . .
F37 F 0.5343(5) 0.8826(3) 0.3163(3) 0.124(2) Uani 1 1 d . U . . .
F47 F 0.1435(6) 0.4952(4) 0.4542(3) 0.127(2) Uani 1 1 d . U . . .
F41 F 0.1696(7) 0.7576(5) 0.1839(3) 0.149(3) Uani 1 1 d . U . . .
F2 F 0.3017(5) 0.8779(5) 1.0588(2) 0.134(3) Uani 1 1 d . U . . .
F44 F -0.1577(5) 0.7003(4) 0.3172(3) 0.125(2) Uani 1 1 d . U . . .
F6 F 0.4523(7) 0.5949(4) 0.9401(3) 0.150(3) Uani 1 1 d D U . . .
C3 C 0.0135(6) 0.4622(4) -0.0472(3) 0.0509(17) Uani 1 1 d . U . . .
F51 F 0.4026(7) 0.8699(3) 0.4494(3) 0.130(3) Uani 1 1 d . U . . .
C96 C 0.1592(6) 1.0635(4) 0.7546(3) 0.0547(17) Uani 1 1 d D U . . .
C113 C 0.4418(6) 0.5859(3) 0.3314(3) 0.0462(15) Uani 1 1 d . U . . .
F3 F 0.4653(5) 0.8242(5) 1.0681(2) 0.131(3) Uani 1 1 d . U . . .
C4 C -0.0135(6) 0.4296(4) -0.1332(3) 0.0521(16) Uani 1 1 d . U . . .
C121 C 0.3840(6) 0.6748(3) 0.4088(3) 0.0500(16) Uani 1 1 d D U . . .
N4 N -0.2958(6) 0.6514(4) 0.1214(3) 0.0680(17) Uani 1 1 d . U . . .
C93 C 0.0724(6) 0.9711(4) 0.8681(3) 0.0545(17) Uani 1 1 d . U . . .
F38 F 0.5848(6) 0.8697(5) 0.2410(3) 0.147(3) Uani 1 1 d . U . . .
C91 C 0.1605(6) 1.0118(4) 0.7954(3) 0.0508(16) Uani 1 1 d . U . . .
N7 N 0.9863(6) 0.7653(4) 0.5407(3) 0.0713(17) Uani 1 1 d . U . . .
N9 N 0.6879(6) 0.9017(3) 0.6000(3) 0.0812(19) Uani 1 1 d D U . . .
F49 F 0.2629(7) 0.8625(3) 0.4915(3) 0.135(3) Uani 1 1 d . U . . .
C99 C 0.4721(7) 0.7975(4) 0.2754(3) 0.0575(18) Uani 1 1 d . U . . .
C114 C 0.4123(7) 0.5420(4) 0.2965(3) 0.0577(19) Uani 1 1 d . U . . .
H114 H 0.3368 0.5488 0.2867 0.069 Uiso 1 1 calc R . . . .
C1 C -0.0837(6) 0.5600(4) 0.0012(3) 0.0513(17) Uani 1 1 d . U . . .
C98 C 0.4541(6) 0.7508(3) 0.3129(3) 0.0508(17) Uani 1 1 d . U . . .
H98 H 0.4988 0.7449 0.3422 0.061 Uiso 1 1 calc R . . . .
C89 C 0.2544(7) 0.9082(4) 0.8392(3) 0.0571(18) Uani 1 1 d . U . . .
C105 C 0.2288(6) 0.6415(4) 0.3547(3) 0.0485(16) Uani 1 1 d . U . . .
C94 C 0.1627(7) 0.9171(4) 0.8731(3) 0.0568(18) Uani 1 1 d . U . . .
H94 H 0.1619 0.8856 0.9003 0.068 Uiso 1 1 calc R . . . .
C5 C -0.1108(7) 0.4048(4) -0.1410(3) 0.0591(18) Uani 1 1 d . U . . .
F1 F 0.4363(7) 0.9128(5) 1.0218(2) 0.143(3) Uani 1 1 d . U . . .
C90 C 0.2500(7) 0.9570(4) 0.7992(3) 0.0541(17) Uani 1 1 d . U . . .
H90 H 0.3092 0.9523 0.7745 0.065 Uiso 1 1 calc R . . . .
F48 F 0.1127(10) 0.4564(4) 0.3837(4) 0.173(4) Uani 1 1 d . U . . .
C118 C 0.5543(6) 0.5731(4) 0.3440(3) 0.0496(16) Uani 1 1 d . U . . .
H118 H 0.5793 0.6019 0.3674 0.060 Uiso 1 1 calc R . . . .
C122 C 0.3641(6) 0.7426(4) 0.4244(3) 0.0513(17) Uani 1 1 d . U . . .
H122 H 0.3359 0.7771 0.4003 0.062 Uiso 1 1 calc R . . . .
C97 C 0.3725(6) 0.7124(3) 0.3085(3) 0.0496(16) Uani 1 1 d . U . . .
C103 C 0.5612(7) 0.8366(4) 0.2836(4) 0.067(2) Uani 1 1 d . U . . .
C95 C -0.0241(7) 0.9735(4) 0.9042(3) 0.0654(19) Uani 1 1 d D U . . .
F35 F 0.7986(5) 0.5563(5) 0.3175(3) 0.147(3) Uani 1 1 d . U . . .
C20 C -0.0136(6) 0.7759(4) 0.0774(3) 0.0600(18) Uani 1 1 d D U . . .
F34 F 0.8090(6) 0.4526(5) 0.3266(4) 0.162(3) Uani 1 1 d . U . . .
C92 C 0.0711(7) 1.0183(4) 0.8298(3) 0.0547(17) Uani 1 1 d . U . . .
H92 H 0.0095 1.0550 0.8269 0.066 Uiso 1 1 calc R . . . .
C117 C 0.6301(6) 0.5196(4) 0.3232(3) 0.0619(19) Uani 1 1 d . U . . .
C36 C 0.9643(7) 0.9296(4) 0.6350(3) 0.0663(19) Uani 1 1 d D U . . .
F33 F 0.5170(8) 0.3944(4) 0.2226(4) 0.183(4) Uani 1 1 d . U . . .
F50 F 0.4148(9) 0.8471(3) 0.5258(3) 0.158(3) Uani 1 1 d . U . . .
F42 F 0.3163(8) 0.7437(5) 0.1391(3) 0.150(3) Uani 1 1 d . U . . .
C106 C 0.1346(6) 0.6872(4) 0.3394(3) 0.0531(17) Uani 1 1 d . U . . .
H106 H 0.1442 0.7294 0.3256 0.064 Uiso 1 1 calc R . . . .
C59 C 0.9977(7) 0.7205(5) 0.5787(4) 0.078(2) Uani 1 1 d . U . . .
F4 F 0.3608(7) 0.6139(4) 1.0089(3) 0.155(3) Uani 1 1 d D U . . .
C24 C 0.0111(6) 0.7425(4) -0.0067(3) 0.0622(19) Uani 1 1 d D U . . .
C19 C -0.0537(7) 0.7623(4) 0.1302(3) 0.0654(19) Uani 1 1 d . U . . .
H19A H 0.0007 0.7253 0.1461 0.079 Uiso 1 1 calc R . . . .
H19B H -0.0591 0.8031 0.1511 0.079 Uiso 1 1 calc R . . . .
F46 F -0.0190(6) 0.5104(5) 0.4283(4) 0.162(3) Uani 1 1 d . U . . .
C123 C 0.3839(7) 0.7610(4) 0.4731(3) 0.063(2) Uani 1 1 d D U . . .
C41 C 1.0568(8) 0.8842(5) 0.6528(3) 0.074(2) Uani 1 1 d D U . . .
C9 C 0.0385(7) 0.4587(4) -0.1728(3) 0.0622(19) Uani 1 1 d . U . . .
C2 C -0.0663(7) 0.5236(4) -0.0427(3) 0.0561(19) Uani 1 1 d . U . . .
C6 C -0.1504(7) 0.4084(4) -0.1904(3) 0.068(2) Uani 1 1 d . U . . .
H6 H -0.2155 0.3915 -0.1967 0.082 Uiso 1 1 calc R . . . .
C8 C -0.0052(8) 0.4597(5) -0.2219(3) 0.074(2) Uani 1 1 d . U . . .
H8 H 0.0310 0.4776 -0.2499 0.089 Uiso 1 1 calc R . . . .
C107 C 0.0281(7) 0.6751(5) 0.3432(3) 0.067(2) Uani 1 1 d . U . . .
C119 C 0.7478(8) 0.5095(6) 0.3392(4) 0.085(2) Uani 1 1 d . U . . .
C27 C -0.2673(7) 0.8232(4) 0.0647(3) 0.067(2) Uani 1 1 d D U . . .
C56 C 0.7249(8) 0.7798(5) 0.4636(3) 0.072(2) Uani 1 1 d . U . . .
C102 C 0.3143(7) 0.7219(4) 0.2639(3) 0.064(2) Uani 1 1 d . U . . .
H102 H 0.2615 0.6945 0.2582 0.077 Uiso 1 1 calc R . . . .
C110 C 0.2075(7) 0.5827(4) 0.3780(3) 0.070(2) Uani 1 1 d . U . . .
H110 H 0.2686 0.5499 0.3898 0.084 Uiso 1 1 calc R . . . .
C115 C 0.4880(8) 0.4889(4) 0.2755(4) 0.075(2) Uani 1 1 d . U . . .
C128 C 0.3687(10) 0.8328(5) 0.4857(4) 0.078(2) Uani 1 1 d . U . . .
C109 C 0.1013(7) 0.5702(5) 0.3847(4) 0.084(3) Uani 1 1 d . U . . .
C7 C -0.0993(8) 0.4351(5) -0.2299(3) 0.076(2) Uani 1 1 d . U . . .
H7 H -0.1288 0.4367 -0.2631 0.091 Uiso 1 1 calc R . . . .
C26 C -0.2525(8) 0.8040(4) 0.1202(3) 0.070(2) Uani 1 1 d . U . . .
H26A H -0.2339 0.8424 0.1386 0.084 Uiso 1 1 calc R . . . .
H26B H -0.3240 0.7959 0.1347 0.084 Uiso 1 1 calc R . . . .
C39 C 0.9961(8) 0.9137(5) 0.7374(3) 0.081(2) Uani 1 1 d D U . . .
H39 H 1.0043 0.9063 0.7731 0.097 Uiso 1 1 calc R . . . .
C28 C -0.2790(8) 0.8875(4) 0.0478(4) 0.076(2) Uani 1 1 d D U . . .
H28 H -0.2728 0.9224 0.0706 0.091 Uiso 1 1 calc R . . . .
C21 C 0.0459(8) 0.8262(4) 0.0686(4) 0.078(2) Uani 1 1 d D U . . .
H21 H 0.0587 0.8542 0.0956 0.094 Uiso 1 1 calc R . . . .
C38 C 0.9082(9) 0.9607(5) 0.7203(3) 0.082(2) Uani 1 1 d D U . . .
H38 H 0.8581 0.9866 0.7441 0.098 Uiso 1 1 calc R . . . .
C78 C 0.3595(7) 0.7360(5) 0.9049(4) 0.079(2) Uani 1 1 d . U . . .
H78 H 0.3535 0.7088 0.8764 0.095 Uiso 1 1 calc R . . . .
C73 C 0.3604(7) 0.8043(5) 0.8974(3) 0.074(2) Uani 1 1 d . U . . .
C112 C -0.0652(8) 0.7240(6) 0.3209(4) 0.085(2) Uani 1 1 d . U . . .
C52 C 0.7474(7) 0.7299(4) 0.5443(3) 0.0643(19) Uani 1 1 d . U . . .
C100 C 0.4102(8) 0.8072(5) 0.2325(3) 0.077(3) Uani 1 1 d . U . . .
H100 H 0.4229 0.8392 0.2073 0.092 Uiso 1 1 calc R . . . .
C11 C -0.1741(7) 0.3825(5) -0.0970(3) 0.070(2) Uani 1 1 d . U . . .
H11A H -0.1220 0.3567 -0.0727 0.105 Uiso 1 1 calc GR . . . .
H11B H -0.2234 0.3540 -0.1091 0.105 Uiso 1 1 calc GR . . . .
H11C H -0.2187 0.4221 -0.0800 0.105 Uiso 1 1 calc GR . . . .
C25 C -0.0037(8) 0.6946(5) -0.0470(3) 0.078(2) Uani 1 1 d . U . . .
H25A H 0.0374 0.6493 -0.0381 0.117 Uiso 1 1 calc GR . . . .
H25B H 0.0247 0.7090 -0.0797 0.117 Uiso 1 1 calc GR . . . .
H25C H -0.0829 0.6939 -0.0496 0.117 Uiso 1 1 calc GR . . . .
C33 C 0.9723(9) 0.9659(5) 0.5463(3) 0.082(3) Uani 1 1 d . U . . .
C101 C 0.3291(8) 0.7702(5) 0.2261(3) 0.080(3) Uani 1 1 d . U . . .
C37 C 0.8913(8) 0.9711(5) 0.6682(3) 0.076(2) Uani 1 1 d D U . . .
F5 F 0.2820(8) 0.6157(4) 0.9371(4) 0.171(3) Uani 1 1 d D U . . .
C77 C 0.3676(8) 0.7062(6) 0.9552(4) 0.090(2) Uani 1 1 d . U . . .
C74 C 0.3722(7) 0.8405(5) 0.9409(3) 0.078(2) Uani 1 1 d . U . . .
H74 H 0.3732 0.8871 0.9367 0.094 Uiso 1 1 calc R . . . .
C17 C -0.3749(8) 0.6180(5) 0.1128(4) 0.082(2) Uani 1 1 d . U . . .
C13 C -0.2828(8) 0.6731(5) 0.1692(3) 0.075(2) Uani 1 1 d . U . . .
B2 B 0.3563(7) 0.6540(4) 0.3518(3) 0.0462(17) Uani 1 1 d . U . . .
C10 C 0.1316(8) 0.4939(5) -0.1631(4) 0.080(3) Uani 1 1 d . U . . .
H10A H 0.1011 0.5401 -0.1521 0.120 Uiso 1 1 calc GR . . . .
H10B H 0.1763 0.4951 -0.1946 0.120 Uiso 1 1 calc GR . . . .
H10C H 0.1786 0.4695 -0.1364 0.120 Uiso 1 1 calc GR . . . .
C116 C 0.5988(8) 0.4777(5) 0.2886(4) 0.080(3) Uani 1 1 d . U . . .
H116 H 0.6518 0.4418 0.2739 0.096 Uiso 1 1 calc R . . . .
C40 C 1.0726(9) 0.8770(5) 0.7047(3) 0.081(2) Uani 1 1 d D U . . .
H40 H 1.1360 0.8470 0.7175 0.097 Uiso 1 1 calc R . . . .
C44 C 0.7772(8) 0.8223(5) 0.6627(3) 0.076(2) Uani 1 1 d . U . . .
H44A H 0.8339 0.8419 0.6798 0.091 Uiso 1 1 calc R . . . .
H44B H 0.7500 0.7911 0.6872 0.091 Uiso 1 1 calc R . . . .
C58 C 0.9347(8) 0.7426(4) 0.6280(4) 0.075(2) Uani 1 1 d . U . . .
H58A H 0.9242 0.7022 0.6479 0.089 Uiso 1 1 calc R . . . .
H58B H 0.9789 0.7677 0.6485 0.089 Uiso 1 1 calc R . . . .
F15 F 0.1436(10) 0.6208(5) 0.7628(4) 0.187(4) Uani 1 1 d . U . . .
C75 C 0.3825(8) 0.8135(7) 0.9896(4) 0.093(2) Uani 1 1 d . U . . .
C35 C 0.9557(10) 0.9870(6) 0.4524(3) 0.097(4) Uani 1 1 d . U . . .
F32 F 0.3623(10) 0.4181(4) 0.2567(4) 0.174(3) Uani 1 1 d . U . . .
C45 C 0.6834(8) 0.8768(5) 0.6477(4) 0.083(2) Uani 1 1 d D U . . .
C80 C 0.3944(10) 0.8535(8) 1.0348(4) 0.108(3) Uani 1 1 d . U . . .
C51 C 0.7476(7) 0.7415(4) 0.6009(3) 0.069(2) Uani 1 1 d . U . . .
H51A H 0.7669 0.6971 0.6184 0.082 Uiso 1 1 calc R . . . .
H51B H 0.6712 0.7629 0.6123 0.082 Uiso 1 1 calc R . . . .
C108 C 0.0108(7) 0.6159(5) 0.3665(4) 0.085(3) Uani 1 1 d . U . . .
H108 H -0.0620 0.6069 0.3699 0.101 Uiso 1 1 calc R . . . .
C34 C 0.9257(10) 0.9549(5) 0.4950(3) 0.087(3) Uani 1 1 d . U . . .
C65 C 0.4803(8) 0.8591(5) 0.8329(3) 0.077(2) Uani 1 1 d . U . . .
C32 C -0.3264(8) 0.7292(5) -0.0474(3) 0.074(2) Uani 1 1 d . U . . .
H32A H -0.2745 0.7233 -0.0768 0.111 Uiso 1 1 calc GR . . . .
H32B H -0.4030 0.7406 -0.0593 0.111 Uiso 1 1 calc GR . . . .
H32C H -0.3160 0.6872 -0.0273 0.111 Uiso 1 1 calc GR . . . .
C31 C -0.3045(7) 0.7850(4) -0.0148(3) 0.069(2) Uani 1 1 d D U . . .
C86 C 0.3878(10) 0.7798(5) 0.7509(4) 0.090(3) Uani 1 1 d . U . . .
H86 H 0.4508 0.7998 0.7452 0.108 Uiso 1 1 calc R . . . .
C12 C -0.1904(8) 0.7096(5) 0.1765(3) 0.073(2) Uani 1 1 d . U . . .
H12A H -0.2122 0.7436 0.2036 0.088 Uiso 1 1 calc R . . . .
H12B H -0.1233 0.6773 0.1876 0.088 Uiso 1 1 calc R . . . .
C83 C 0.2081(10) 0.7212(5) 0.7641(4) 0.085(2) Uani 1 1 d . U . . .
C70 C 0.5020(9) 0.9235(6) 0.8348(4) 0.090(3) Uani 1 1 d . U . . .
H70 H 0.4410 0.9602 0.8400 0.108 Uiso 1 1 calc R . . . .
C120 C 0.4518(12) 0.4452(6) 0.2361(5) 0.115(3) Uani 1 1 d . U . . .
C111 C 0.0828(9) 0.5086(7) 0.4119(6) 0.113(3) Uani 1 1 d . U . . .
C22 C 0.0856(9) 0.8347(5) 0.0207(4) 0.089(3) Uani 1 1 d D U . . .
H22 H 0.1242 0.8701 0.0133 0.107 Uiso 1 1 calc R . . . .
C23 C 0.0696(8) 0.7923(4) -0.0165(4) 0.080(2) Uani 1 1 d D U . . .
H23 H 0.0995 0.7972 -0.0498 0.096 Uiso 1 1 calc R . . . .
C47 C 0.5147(11) 0.9550(6) 0.6624(7) 0.147(5) Uani 1 1 d D U . . .
H47 H 0.4540 0.9738 0.6844 0.176 Uiso 1 1 calc R . . . .
C76 C 0.3786(8) 0.7463(7) 0.9970(4) 0.097(3) Uani 1 1 d . U . . .
H76 H 0.3834 0.7273 1.0304 0.116 Uiso 1 1 calc R . . . .
C79 C 0.3642(9) 0.6355(6) 0.9605(4) 0.111(3) Uani 1 1 d D U . . .
C30 C -0.3173(9) 0.8513(5) -0.0340(4) 0.087(3) Uani 1 1 d D U . . .
H30 H -0.3380 0.8609 -0.0684 0.105 Uiso 1 1 calc R . . . .
C55 C 0.7181(10) 0.7180(6) 0.4436(4) 0.097(3) Uani 1 1 d . U . . .
H55 H 0.7042 0.7145 0.4083 0.116 Uiso 1 1 calc R . . . .
C29 C -0.3003(10) 0.9021(5) -0.0034(4) 0.095(3) Uani 1 1 d D U . . .
H29 H -0.3029 0.9463 -0.0168 0.113 Uiso 1 1 calc R . . . .
C85 C 0.3613(12) 0.7391(5) 0.7129(4) 0.104(3) Uani 1 1 d . U . . .
C16 C -0.4482(10) 0.6038(6) 0.1538(5) 0.103(3) Uani 1 1 d . U . . .
H16 H -0.5056 0.5798 0.1481 0.124 Uiso 1 1 calc R . . . .
C42 C 1.1464(9) 0.8464(7) 0.6158(4) 0.102(3) Uani 1 1 d . U . . .
H42A H 1.1106 0.8307 0.5868 0.153 Uiso 1 1 calc GR . . . .
H42B H 1.1913 0.8076 0.6335 0.153 Uiso 1 1 calc GR . . . .
H42C H 1.1945 0.8769 0.6037 0.153 Uiso 1 1 calc GR . . . .
C53 C 0.7414(10) 0.6679(5) 0.5256(4) 0.093(3) Uani 1 1 d . U . . .
H53 H 0.7442 0.6302 0.5479 0.112 Uiso 1 1 calc R . . . .
C63 C 1.0475(9) 0.7485(7) 0.4977(5) 0.102(3) Uani 1 1 d . U . . .
C66 C 0.5709(9) 0.8063(7) 0.8261(4) 0.107(3) Uani 1 1 d . U . . .
H66 H 0.5606 0.7611 0.8255 0.129 Uiso 1 1 calc R . . . .
C43 C 0.8024(11) 1.0254(5) 0.6490(5) 0.108(4) Uani 1 1 d . U . . .
H43A H 0.8291 1.0679 0.6473 0.162 Uiso 1 1 calc GR . . . .
H43B H 0.7372 1.0303 0.6721 0.162 Uiso 1 1 calc GR . . . .
H43C H 0.7820 1.0140 0.6149 0.162 Uiso 1 1 calc GR . . . .
C49 C 0.6066(9) 0.9525(5) 0.5833(6) 0.116(3) Uani 1 1 d D U . . .
C67 C 0.6839(9) 0.8212(7) 0.8197(5) 0.115(3) Uani 1 1 d D U . . .
C15 C -0.4318(11) 0.6261(7) 0.2006(5) 0.113(4) Uani 1 1 d . U . . .
H15 H -0.4803 0.6183 0.2279 0.135 Uiso 1 1 calc R . . . .
B1 B 0.3570(9) 0.8408(5) 0.8407(4) 0.069(2) Uani 1 1 d . U . . .
C57 C 0.7106(9) 0.8396(5) 0.4313(4) 0.089(3) Uani 1 1 d . U . . .
H57A H 0.6311 0.8569 0.4262 0.133 Uiso 1 1 calc GR . . . .
H57B H 0.7482 0.8281 0.3983 0.133 Uiso 1 1 calc GR . . . .
H57C H 0.7427 0.8742 0.4476 0.133 Uiso 1 1 calc GR . . . .
C18 C -0.3845(10) 0.5935(7) 0.0610(4) 0.107(4) Uani 1 1 d . U . . .
H18A H -0.3979 0.6319 0.0371 0.160 Uiso 1 1 calc GR . . . .
H18B H -0.4467 0.5699 0.0603 0.160 Uiso 1 1 calc GR . . . .
H18C H -0.3154 0.5624 0.0511 0.160 Uiso 1 1 calc GR . . . .
C84 C 0.2729(12) 0.7086(5) 0.7198(4) 0.106(3) Uani 1 1 d . U . . .
H84 H 0.2558 0.6792 0.6948 0.127 Uiso 1 1 calc R . . . .
C14 C -0.3482(10) 0.6595(6) 0.2104(4) 0.103(3) Uani 1 1 d . U . . .
H14 H -0.3356 0.6728 0.2440 0.124 Uiso 1 1 calc R . . . .
C60 C 1.0642(10) 0.6569(6) 0.5748(6) 0.124(4) Uani 1 1 d . U . . .
H60 H 1.0660 0.6238 0.6011 0.148 Uiso 1 1 calc R . . . .
C64 C 1.0393(11) 0.7984(8) 0.4561(4) 0.124(4) Uani 1 1 d . U . . .
H64A H 0.9617 0.8113 0.4456 0.186 Uiso 1 1 calc GR . . . .
H64B H 1.0861 0.7789 0.4271 0.186 Uiso 1 1 calc GR . . . .
H64C H 1.0644 0.8384 0.4678 0.186 Uiso 1 1 calc GR . . . .
C46 C 0.5959(10) 0.9034(6) 0.6804(6) 0.133(4) Uani 1 1 d D U . . .
H46 H 0.5920 0.8865 0.7142 0.160 Uiso 1 1 calc R . . . .
C54 C 0.7313(12) 0.6614(6) 0.4748(5) 0.118(4) Uani 1 1 d . U . . .
H54 H 0.7334 0.6182 0.4607 0.142 Uiso 1 1 calc R . . . .
C62 C 1.1167(13) 0.6879(10) 0.4923(8) 0.154(5) Uani 1 1 d . U . . .
H62 H 1.1573 0.6767 0.4612 0.185 Uiso 1 1 calc R . . . .
C48 C 0.5187(12) 0.9799(7) 0.6143(7) 0.163(5) Uani 1 1 d D U . . .
H48 H 0.4617 1.0155 0.6025 0.196 Uiso 1 1 calc R . . . .
C69 C 0.6126(10) 0.9382(7) 0.8295(5) 0.114(3) Uani 1 1 d D U . . .
C61 C 1.1269(14) 0.6443(10) 0.5310(8) 0.166(6) Uani 1 1 d . U . . .
H61 H 1.1796 0.6030 0.5282 0.199 Uiso 1 1 calc R . . . .
F17 F 0.4360(7) 0.7824(4) 0.6391(2) 0.139(3) Uani 1 1 d D U . . .
F18 F 0.5210(10) 0.6956(7) 0.6709(4) 0.238(5) Uani 1 1 d D U . . .
F16 F 0.3767(12) 0.6955(6) 0.6293(4) 0.224(5) Uani 1 1 d D U . . .
C88 C 0.1091(14) 0.6904(7) 0.7724(5) 0.117(3) Uani 1 1 d . U . . .
C87 C 0.4199(12) 0.7298(6) 0.6651(5) 0.157(4) Uani 1 1 d D U . . .
F13 F 0.0428(11) 0.6988(7) 0.7364(4) 0.201(4) Uani 1 1 d . U . . .
C50 C 0.6208(15) 0.9787(7) 0.5292(6) 0.152(5) Uani 1 1 d . U . . .
H50A H 0.6958 0.9880 0.5246 0.229 Uiso 1 1 calc GR . . . .
H50B H 0.5655 1.0203 0.5236 0.229 Uiso 1 1 calc GR . . . .
H50C H 0.6103 0.9447 0.5048 0.229 Uiso 1 1 calc GR . . . .
C68 C 0.6939(12) 0.8871(8) 0.8239(5) 0.133(4) Uani 1 1 d . U . . .
H68 H 0.7670 0.8959 0.8225 0.159 Uiso 1 1 calc R . . . .
C82 C 0.2352(8) 0.7614(4) 0.8008(3) 0.070(2) Uani 1 1 d . U . . .
H82 H 0.1896 0.7686 0.8308 0.084 Uiso 1 1 calc R . . . .
C81 C 0.3281(8) 0.7929(4) 0.7964(3) 0.068(2) Uani 1 1 d . U . . .
C71 C 0.6376(13) 0.9998(9) 0.8215(6) 0.123(5) Uani 0.538(13) 1 d D U P A 1
F29 F 0.6211(9) 1.0287(6) 0.7751(5) 0.104(4) Uani 0.538(13) 1 d D U P A 1
F30 F 0.7446(11) 0.9975(11) 0.8312(6) 0.159(6) Uani 0.538(13) 1 d D U P A 1
F28 F 0.5719(15) 1.0443(11) 0.8525(7) 0.141(6) Uani 0.538(13) 1 d D U P A 1
C3A C 0.6097(18) 1.0037(9) 0.8447(9) 0.145(6) Uani 0.462(13) 1 d D U P A 2
F27 F 0.6490(16) 1.0146(10) 0.8908(8) 0.161(7) Uani 0.462(13) 1 d D U P A 2
F25 F 0.6879(19) 1.0303(9) 0.8170(9) 0.155(7) Uani 0.462(13) 1 d D U P A 2
F26 F 0.5221(16) 1.0594(9) 0.8439(8) 0.120(6) Uani 0.462(13) 1 d D U P A 2
F22 F 0.7601(13) 0.7146(9) 0.8143(7) 0.139(5) Uani 0.596(14) 1 d D U P B 1
F24 F 0.8528(11) 0.7729(10) 0.8570(6) 0.148(5) Uani 0.596(14) 1 d D U P B 1
F23 F 0.8510(9) 0.7811(8) 0.7766(5) 0.143(6) Uani 0.596(14) 1 d D U P B 1
C72 C 0.7828(11) 0.7767(9) 0.8176(6) 0.127(5) Uani 0.596(14) 1 d D U P B 1
C1AB C 0.771(4) 0.740(3) 0.799(2) 0.125(7) Uani 0.404(14) 1 d . U P B 2
F20 F 0.7760(17) 0.7189(11) 0.7595(8) 0.137(7) Uani 0.404(14) 1 d . U P B 2
F21 F 0.8339(18) 0.7237(12) 0.8377(8) 0.118(6) Uani 0.404(14) 1 d . U P B 2
F19 F 0.7145(18) 0.6690(13) 0.8191(8) 0.144(7) Uani 0.404(14) 1 d . U P B 2
C104 C 0.2593(11) 0.7807(7) 0.1807(4) 0.110(3) Uani 1 1 d . U . . .
F40 F 0.2380(6) 0.8434(4) 0.1640(2) 0.126(2) Uani 1 1 d . U . . .
F55 F 0.3942(12) 0.5287(7) 0.5256(5) 0.070(4) Uani 0.369(10) 1 d . U P C 2
F56 F 0.3514(12) 0.6062(7) 0.5818(5) 0.077(4) Uani 0.369(10) 1 d . U P C 2
F57 F 0.5241(12) 0.5731(7) 0.5521(5) 0.061(4) Uani 0.369(10) 1 d . U P C 2
C127 C 0.412(3) 0.5871(16) 0.5430(13) 0.063(5) Uani 0.369(10) 1 d . U P C 2
C126 C 0.387(2) 0.6268(13) 0.4489(9) 0.042(6) Uani 0.369(10) 1 d . U P C 2
H126 H 0.3834 0.5817 0.4408 0.051 Uiso 0.369(10) 1 calc R . P C 2
C125 C 0.396(2) 0.6429(12) 0.4985(9) 0.056(5) Uani 0.369(10) 1 d . U P C 2
C124 C 0.390(3) 0.7085(13) 0.5109(11) 0.061(8) Uani 0.369(10) 1 d . U P C 2
H124 H 0.3896 0.7200 0.5459 0.074 Uiso 0.369(10) 1 calc R . P C 2
C129 C 0.4401(13) 0.7147(6) 0.5087(5) 0.051(4) Uani 0.631(10) 1 d D U P C 1
H129 H 0.4641 0.7290 0.5400 0.061 Uiso 0.631(10) 1 calc R . P C 1
C130 C 0.4592(12) 0.6465(5) 0.4958(4) 0.049(3) Uani 0.631(10) 1 d D U P C 1
C131 C 0.4360(11) 0.6289(7) 0.4459(4) 0.042(4) Uani 0.631(10) 1 d D U P C 1
H131 H 0.4571 0.5827 0.4368 0.050 Uiso 0.631(10) 1 calc R . P C 1
C132 C 0.5013(10) 0.5965(5) 0.5322(4) 0.063(3) Uani 0.631(10) 1 d D U P C 1
F52 F 0.4263(9) 0.5625(5) 0.5536(4) 0.077(3) Uani 0.631(10) 1 d D U P C 1
F53 F 0.5835(6) 0.5460(3) 0.5147(3) 0.066(2) Uani 0.631(10) 1 d D U P C 1
F54 F 0.5498(7) 0.6182(4) 0.5733(3) 0.078(3) Uani 0.631(10) 1 d D U P C 1

loop_
_atom_site_aniso_label
_atom_site_aniso_U_11
_atom_site_aniso_U_22
_atom_site_aniso_U_33
_atom_site_aniso_U_23
_atom_site_aniso_U_13
_atom_site_aniso_U_12
Br01 0.1143(8) 0.0636(6) 0.0538(5) -0.0130(4) -0.0392(5) 0.0228(5)
Fe1 0.0536(7) 0.0503(7) 0.0359(6) -0.0018(5) -0.0006(5) -0.0082(5)
Fe2 0.0797(9) 0.0566(7) 0.0420(7) 0.0086(5) -0.0014(6) -0.0366(6)
Br04 0.2416(17) 0.1851(13) 0.0443(6) 0.0449(7) -0.0553(8) -0.1775(14)
F11 0.101(3) 0.077(3) 0.042(2) 0.008(2) 0.005(2) -0.006(3)
F12 0.099(3) 0.067(3) 0.055(3) -0.001(2) -0.002(2) -0.036(2)
F10 0.082(3) 0.080(3) 0.073(3) 0.026(2) -0.023(2) -0.021(2)
F8 0.071(3) 0.071(3) 0.110(4) 0.003(3) 0.020(3) -0.008(2)
O1 0.068(3) 0.050(3) 0.044(3) -0.001(2) -0.011(2) 0.001(2)
F7 0.089(4) 0.075(3) 0.114(4) 0.005(3) 0.027(3) -0.022(3)
F39 0.076(3) 0.076(3) 0.115(4) 0.007(3) -0.032(3) -0.019(2)
F36 0.058(3) 0.167(6) 0.108(4) -0.008(4) -0.017(3) -0.013(3)
F9 0.100(4) 0.165(6) 0.057(3) -0.006(3) 0.020(3) -0.014(4)
N1 0.060(4) 0.045(3) 0.044(3) -0.001(2) -0.012(2) -0.005(3)
F31 0.117(5) 0.105(4) 0.104(4) -0.039(3) -0.038(3) 0.002(3)
F43 0.117(5) 0.124(5) 0.088(4) 0.019(3) -0.033(3) 0.026(4)
N2 0.052(3) 0.053(3) 0.056(3) 0.006(2) -0.003(2) -0.007(3)
N8 0.057(4) 0.050(3) 0.062(3) 0.002(2) 0.002(3) -0.020(3)
O2 0.146(5) 0.112(5) 0.049(3) 0.029(3) -0.034(3) -0.095(4)
N5 0.068(3) 0.061(3) 0.046(3) -0.005(3) -0.003(3) 0.000(3)
N6 0.104(5) 0.074(4) 0.038(3) 0.018(3) -0.018(3) -0.056(4)
N10 0.075(4) 0.052(3) 0.056(3) 0.008(3) 0.012(3) -0.016(3)
F14 0.107(4) 0.146(5) 0.090(4) 0.000(4) 0.015(3) -0.031(4)
F45 0.109(4) 0.120(4) 0.117(5) -0.028(4) -0.043(4) 0.047(4)
N3 0.056(4) 0.067(3) 0.053(3) 0.001(3) -0.003(3) 0.003(3)
F37 0.084(4) 0.094(4) 0.207(6) -0.061(4) 0.017(4) -0.044(3)
F47 0.107(4) 0.135(5) 0.137(5) 0.082(4) -0.009(4) -0.028(4)
F41 0.163(6) 0.206(7) 0.115(5) 0.088(5) -0.087(4) -0.120(5)
F2 0.081(4) 0.226(8) 0.082(4) -0.022(4) -0.003(3) 0.001(4)
F44 0.075(3) 0.131(5) 0.159(6) 0.021(4) -0.047(4) 0.007(3)
F6 0.141(5) 0.114(5) 0.179(7) 0.059(4) 0.051(5) 0.001(4)
C3 0.067(4) 0.047(4) 0.039(4) -0.003(3) -0.010(3) -0.010(3)
F51 0.215(7) 0.074(4) 0.110(4) -0.019(3) 0.043(4) -0.053(4)
C96 0.069(4) 0.055(4) 0.042(3) 0.001(3) -0.007(3) -0.015(3)
C113 0.056(3) 0.040(3) 0.043(4) 0.007(3) 0.000(3) -0.011(3)
F3 0.091(4) 0.207(7) 0.081(4) 0.022(4) -0.020(3) 0.001(4)
C4 0.064(4) 0.043(4) 0.043(3) -0.004(3) -0.013(3) 0.003(3)
C121 0.056(4) 0.044(3) 0.046(3) 0.005(2) 0.002(3) -0.004(3)
N4 0.060(4) 0.082(4) 0.060(3) 0.015(3) 0.005(3) -0.012(3)
C93 0.064(4) 0.054(4) 0.046(4) 0.000(3) -0.002(3) -0.011(3)
F38 0.133(5) 0.206(7) 0.136(5) 0.093(5) -0.057(4) -0.113(5)
C91 0.059(4) 0.054(4) 0.041(3) 0.000(3) -0.009(3) -0.013(3)
N7 0.054(4) 0.088(4) 0.076(4) -0.024(3) 0.003(3) -0.023(3)
N9 0.081(4) 0.053(4) 0.113(5) -0.020(3) -0.004(4) -0.019(3)
F49 0.135(5) 0.066(4) 0.203(7) -0.054(4) 0.021(4) -0.017(3)
C99 0.062(4) 0.055(4) 0.058(4) 0.013(3) -0.009(3) -0.020(3)
C114 0.057(4) 0.051(4) 0.064(4) -0.007(3) -0.008(3) -0.007(3)
C1 0.065(4) 0.040(4) 0.048(4) -0.002(3) -0.010(3) -0.007(3)
C98 0.055(4) 0.046(4) 0.051(4) 0.008(3) -0.006(3) -0.007(3)
C89 0.065(4) 0.063(4) 0.043(4) 0.006(3) -0.004(3) -0.010(3)
C105 0.053(3) 0.050(4) 0.040(4) 0.008(3) 0.000(3) -0.004(3)
C94 0.073(4) 0.059(4) 0.036(4) 0.006(3) 0.002(3) -0.010(3)
C5 0.061(4) 0.055(4) 0.056(4) -0.011(3) -0.013(3) 0.002(3)
F1 0.161(6) 0.205(7) 0.065(4) -0.002(4) 0.006(4) -0.040(5)
C90 0.063(4) 0.062(4) 0.038(4) 0.002(3) -0.003(3) -0.012(3)
F48 0.244(9) 0.104(5) 0.185(7) 0.047(5) 0.030(6) -0.077(5)
C118 0.049(3) 0.048(4) 0.052(4) 0.004(3) 0.002(3) -0.011(3)
C122 0.060(4) 0.045(3) 0.048(3) 0.003(3) 0.001(3) -0.007(3)
C97 0.061(4) 0.043(4) 0.045(3) 0.006(3) -0.004(3) -0.011(3)
C103 0.073(4) 0.046(4) 0.085(5) 0.023(3) -0.021(4) -0.021(3)
C95 0.074(4) 0.061(4) 0.059(4) 0.003(3) 0.010(3) -0.010(3)
F35 0.068(4) 0.199(7) 0.179(7) 0.051(5) -0.001(4) -0.041(4)
C20 0.060(4) 0.052(4) 0.066(4) 0.003(3) -0.016(3) -0.005(3)
F34 0.076(4) 0.160(6) 0.227(9) -0.058(6) -0.030(5) 0.036(4)
C92 0.063(4) 0.054(4) 0.048(4) -0.001(3) -0.007(3) -0.013(3)
C117 0.052(4) 0.061(4) 0.069(5) 0.003(3) 0.003(3) -0.003(3)
C36 0.104(5) 0.073(4) 0.039(3) 0.014(3) -0.014(3) -0.060(4)
F33 0.208(7) 0.123(5) 0.189(7) -0.103(5) -0.101(6) 0.056(5)
F50 0.259(9) 0.079(4) 0.134(5) -0.039(4) -0.070(5) -0.019(5)
F42 0.212(7) 0.182(6) 0.082(4) 0.026(4) -0.052(4) -0.099(5)
C106 0.058(4) 0.053(4) 0.042(4) 0.004(3) 0.001(3) 0.002(3)
C59 0.060(5) 0.077(5) 0.098(5) -0.019(4) -0.003(4) -0.014(4)
F4 0.155(6) 0.167(7) 0.131(5) 0.091(5) 0.013(4) -0.015(5)
C24 0.055(4) 0.067(4) 0.063(4) 0.013(3) 0.002(3) -0.013(4)
C19 0.075(4) 0.055(4) 0.064(4) -0.008(3) -0.014(3) -0.005(3)
F46 0.093(4) 0.194(7) 0.206(8) 0.110(6) -0.003(4) -0.055(4)
C123 0.090(5) 0.050(3) 0.048(4) -0.003(3) -0.004(3) -0.008(3)
C41 0.104(5) 0.086(5) 0.048(4) 0.018(3) -0.019(3) -0.054(4)
C9 0.070(4) 0.062(5) 0.049(4) 0.004(3) -0.007(3) 0.000(3)
C2 0.072(5) 0.048(4) 0.044(4) -0.003(3) -0.012(3) -0.003(3)
C6 0.068(5) 0.069(5) 0.062(4) -0.011(3) -0.021(3) 0.000(4)
C8 0.085(5) 0.085(6) 0.047(4) 0.010(4) -0.010(3) -0.002(4)
C107 0.053(4) 0.084(5) 0.057(5) 0.007(4) -0.002(3) -0.001(3)
C119 0.047(4) 0.109(6) 0.092(5) 0.004(4) 0.005(4) -0.002(4)
C27 0.059(5) 0.075(4) 0.064(4) -0.005(3) -0.005(3) -0.003(4)
C56 0.075(6) 0.083(5) 0.067(4) 0.001(3) -0.013(4) -0.038(4)
C102 0.080(5) 0.068(5) 0.052(4) 0.017(3) -0.014(3) -0.033(4)
C110 0.050(4) 0.072(5) 0.084(6) 0.034(4) -0.001(4) -0.007(3)
C115 0.083(5) 0.063(4) 0.072(5) -0.022(4) -0.013(4) 0.003(4)
C128 0.120(6) 0.054(4) 0.059(4) -0.009(3) 0.006(4) -0.015(4)
C109 0.051(4) 0.100(5) 0.100(6) 0.052(5) 0.000(4) -0.018(4)
C7 0.080(5) 0.088(6) 0.053(4) -0.011(4) -0.016(4) 0.002(4)
C26 0.078(5) 0.067(4) 0.060(4) -0.009(3) -0.006(3) 0.000(4)
C39 0.129(7) 0.088(6) 0.044(4) 0.010(4) -0.008(4) -0.066(5)
C28 0.084(6) 0.063(4) 0.076(5) -0.005(3) -0.007(4) -0.003(4)
C21 0.078(6) 0.068(5) 0.092(5) 0.006(4) -0.018(4) -0.023(4)
C38 0.118(6) 0.089(6) 0.055(4) -0.005(4) -0.002(4) -0.060(5)
C78 0.062(5) 0.096(5) 0.065(4) 0.031(4) 0.013(4) 0.012(4)
C73 0.070(5) 0.087(5) 0.052(4) 0.024(3) 0.007(3) 0.011(4)
C112 0.065(4) 0.096(5) 0.081(5) 0.001(4) -0.015(4) 0.018(4)
C52 0.065(5) 0.058(4) 0.075(4) 0.007(3) -0.002(4) -0.025(4)
C100 0.092(5) 0.080(6) 0.070(5) 0.036(4) -0.028(4) -0.044(5)
C11 0.061(5) 0.077(6) 0.072(5) -0.007(4) -0.010(4) -0.009(4)
C25 0.084(6) 0.090(6) 0.063(5) 0.005(4) 0.014(4) -0.027(5)
C33 0.131(8) 0.100(6) 0.039(4) 0.022(4) -0.023(4) -0.080(6)
C101 0.098(6) 0.097(6) 0.060(4) 0.034(4) -0.029(4) -0.056(5)
C37 0.113(6) 0.077(5) 0.056(4) -0.001(3) -0.011(4) -0.055(4)
F5 0.156(6) 0.145(6) 0.214(8) 0.096(6) -0.065(6) -0.035(5)
C77 0.060(5) 0.120(5) 0.075(5) 0.051(4) 0.012(4) 0.013(4)
C74 0.067(5) 0.105(6) 0.048(4) 0.015(3) 0.006(3) 0.013(4)
C17 0.073(5) 0.093(6) 0.085(5) 0.027(4) -0.003(4) -0.027(5)
C13 0.086(5) 0.074(5) 0.059(4) 0.005(4) 0.014(4) -0.001(4)
B2 0.052(4) 0.038(3) 0.045(4) 0.008(3) -0.001(3) -0.004(3)
C10 0.087(6) 0.080(6) 0.074(6) 0.022(5) -0.019(4) -0.018(5)
C116 0.076(5) 0.075(5) 0.080(6) -0.022(4) -0.004(4) 0.010(4)
C40 0.120(6) 0.088(6) 0.050(4) 0.016(4) -0.019(4) -0.056(5)
C44 0.100(5) 0.072(5) 0.061(4) -0.003(3) 0.026(4) -0.032(4)
C58 0.085(5) 0.055(4) 0.084(5) 0.003(4) -0.011(4) -0.015(4)
F15 0.256(10) 0.120(5) 0.200(8) -0.015(5) 0.094(7) -0.083(5)
C75 0.067(5) 0.142(6) 0.053(4) 0.030(4) 0.005(4) 0.014(5)
C35 0.164(10) 0.125(8) 0.038(4) 0.026(4) -0.039(4) -0.112(8)
F32 0.241(8) 0.129(6) 0.177(7) -0.053(5) -0.047(6) -0.083(6)
C45 0.078(5) 0.065(5) 0.110(6) -0.026(4) 0.021(4) -0.025(4)
C80 0.089(6) 0.173(7) 0.050(5) 0.014(4) 0.002(4) 0.000(5)
C51 0.074(5) 0.056(4) 0.078(4) 0.007(3) 0.010(4) -0.021(4)
C108 0.049(4) 0.108(5) 0.093(7) 0.036(5) -0.003(4) -0.010(4)
C34 0.139(8) 0.106(7) 0.044(4) 0.024(4) -0.031(4) -0.091(7)
C65 0.072(4) 0.098(5) 0.049(5) 0.031(4) -0.001(3) 0.007(3)
C32 0.085(6) 0.074(5) 0.057(5) -0.001(4) -0.005(4) -0.004(4)
C31 0.074(5) 0.066(4) 0.061(4) 0.005(3) -0.007(4) 0.001(4)
C86 0.133(7) 0.062(5) 0.067(4) 0.008(4) 0.038(4) -0.006(5)
C12 0.094(5) 0.071(5) 0.048(4) -0.003(3) 0.005(4) 0.000(4)
C83 0.133(6) 0.061(5) 0.057(4) 0.014(4) 0.007(4) -0.015(4)
C70 0.081(5) 0.107(5) 0.077(6) 0.042(5) -0.030(4) -0.007(4)
C120 0.139(7) 0.079(5) 0.117(6) -0.045(5) -0.053(5) 0.013(5)
C111 0.071(5) 0.121(6) 0.149(7) 0.072(5) -0.016(5) -0.030(5)
C22 0.086(6) 0.086(6) 0.102(6) 0.011(4) -0.010(5) -0.032(5)
C23 0.074(6) 0.083(5) 0.087(5) 0.016(4) 0.003(4) -0.025(4)
C47 0.104(8) 0.100(8) 0.230(11) -0.078(7) 0.029(8) -0.004(6)
C76 0.064(6) 0.143(6) 0.065(5) 0.040(4) 0.013(4) 0.016(5)
C79 0.085(6) 0.125(6) 0.109(6) 0.067(5) 0.008(5) 0.006(5)
C30 0.120(8) 0.069(4) 0.067(5) 0.008(4) -0.013(5) -0.005(4)
C55 0.122(8) 0.093(5) 0.091(6) -0.008(4) -0.022(5) -0.057(5)
C29 0.139(9) 0.066(5) 0.076(5) 0.004(4) -0.009(5) -0.014(5)
C85 0.170(8) 0.076(6) 0.064(5) -0.004(4) 0.048(5) -0.024(5)
C16 0.092(6) 0.111(8) 0.108(6) 0.033(5) 0.013(5) -0.027(6)
C42 0.103(7) 0.146(9) 0.069(6) -0.007(6) -0.014(5) -0.052(6)
C53 0.123(8) 0.058(5) 0.105(6) 0.001(4) -0.017(5) -0.034(5)
C63 0.068(6) 0.150(8) 0.093(5) -0.048(5) 0.019(5) -0.031(5)
C66 0.087(5) 0.121(6) 0.092(7) 0.050(5) 0.008(5) 0.021(4)
C43 0.152(8) 0.081(6) 0.102(8) -0.017(5) -0.040(6) -0.038(5)
C49 0.118(7) 0.055(5) 0.172(8) -0.048(5) -0.042(6) 0.000(5)
C67 0.072(5) 0.148(6) 0.103(7) 0.058(5) 0.001(4) 0.022(4)
C15 0.110(7) 0.124(9) 0.105(6) 0.013(6) 0.031(6) -0.029(6)
B1 0.076(5) 0.072(5) 0.048(4) 0.014(3) 0.009(3) 0.009(4)
C57 0.107(7) 0.095(6) 0.080(6) 0.007(5) -0.025(5) -0.054(5)
C18 0.112(8) 0.138(9) 0.091(6) 0.031(5) -0.019(5) -0.076(7)
C84 0.181(8) 0.068(6) 0.067(5) 0.005(4) 0.030(5) -0.027(6)
C14 0.117(7) 0.106(8) 0.084(6) 0.005(5) 0.032(5) -0.022(6)
C60 0.094(7) 0.089(6) 0.177(9) -0.025(6) 0.011(7) 0.008(5)
C64 0.101(8) 0.198(10) 0.078(6) -0.036(6) 0.028(6) -0.046(7)
C46 0.112(7) 0.104(7) 0.183(9) -0.053(7) 0.060(6) -0.023(6)
C54 0.174(12) 0.086(6) 0.107(6) -0.008(5) -0.034(6) -0.051(7)
C62 0.107(9) 0.169(9) 0.174(10) -0.051(7) 0.044(8) -0.002(7)
C48 0.151(9) 0.099(8) 0.232(11) -0.073(8) -0.003(8) -0.002(7)
C69 0.086(5) 0.137(6) 0.118(7) 0.053(5) -0.039(5) -0.019(4)
C61 0.124(11) 0.156(10) 0.194(11) -0.041(7) 0.045(9) 0.023(9)
F17 0.180(7) 0.173(6) 0.069(4) 0.010(4) 0.041(4) -0.051(5)
F18 0.239(8) 0.275(11) 0.136(6) 0.054(6) 0.135(6) 0.078(7)
F16 0.333(12) 0.223(10) 0.123(6) -0.061(6) 0.104(7) -0.086(9)
C88 0.169(8) 0.119(7) 0.077(5) 0.008(5) 0.010(5) -0.066(6)
C87 0.239(10) 0.126(8) 0.094(6) -0.020(5) 0.090(6) -0.022(6)
F13 0.235(9) 0.265(11) 0.138(6) 0.042(7) -0.040(6) -0.131(8)
C50 0.205(13) 0.075(7) 0.163(9) -0.029(6) -0.062(8) 0.015(8)
C68 0.105(7) 0.154(6) 0.128(9) 0.067(6) -0.024(6) -0.003(5)
C82 0.093(5) 0.057(4) 0.050(4) 0.014(3) 0.011(4) 0.006(4)
C81 0.089(5) 0.055(4) 0.050(4) 0.019(3) 0.013(3) 0.006(3)
C71 0.095(9) 0.156(8) 0.125(10) 0.037(6) -0.025(7) -0.044(7)
F29 0.084(7) 0.119(8) 0.111(7) 0.014(6) -0.018(5) -0.022(6)
F30 0.090(7) 0.255(16) 0.142(11) 0.059(10) -0.039(7) -0.064(8)
F28 0.117(11) 0.177(12) 0.142(11) 0.007(8) -0.018(8) -0.064(8)
C3A 0.130(11) 0.135(8) 0.175(13) 0.041(7) -0.035(9) -0.033(7)
F27 0.147(13) 0.158(13) 0.176(12) 0.037(8) -0.048(9) -0.023(10)
F25 0.161(13) 0.094(10) 0.211(16) 0.028(9) 0.005(11) -0.034(9)
F26 0.127(11) 0.106(8) 0.136(12) 0.041(7) -0.038(8) -0.043(7)
F22 0.082(8) 0.142(9) 0.165(13) 0.048(7) 0.037(8) 0.031(7)
F24 0.091(7) 0.171(12) 0.151(9) 0.043(8) 0.000(6) 0.047(7)
F23 0.083(7) 0.180(12) 0.141(8) 0.074(8) 0.030(6) 0.025(7)
C72 0.081(7) 0.147(9) 0.132(10) 0.066(7) 0.017(6) 0.019(6)
C1AB 0.100(12) 0.148(10) 0.103(10) 0.065(8) 0.021(8) 0.025(8)
F20 0.139(14) 0.141(11) 0.100(9) 0.065(7) 0.014(8) 0.033(9)
F21 0.089(10) 0.134(12) 0.104(10) 0.065(8) 0.022(7) 0.031(9)
F19 0.125(12) 0.168(11) 0.120(12) 0.078(9) -0.001(9) 0.006(10)
C104 0.143(7) 0.140(7) 0.075(5) 0.063(5) -0.054(5) -0.092(5)
F40 0.162(6) 0.140(5) 0.097(4) 0.065(4) -0.076(4) -0.080(4)
F55 0.100(9) 0.061(6) 0.054(7) 0.011(5) -0.007(6) -0.032(6)
F56 0.102(9) 0.074(8) 0.058(6) 0.009(5) 0.002(6) -0.023(6)
F57 0.082(7) 0.054(7) 0.051(8) 0.008(7) -0.012(5) -0.023(5)
C127 0.081(9) 0.063(8) 0.051(7) 0.009(5) -0.011(6) -0.024(6)
C126 0.037(17) 0.043(7) 0.046(5) 0.005(4) -0.001(6) -0.007(8)
C125 0.069(13) 0.055(6) 0.047(6) 0.001(4) -0.004(6) -0.016(7)
C124 0.08(2) 0.056(6) 0.045(7) 0.000(5) -0.007(8) -0.018(7)
C129 0.057(10) 0.054(5) 0.042(5) 0.002(4) 0.002(5) -0.012(5)
C130 0.058(7) 0.052(5) 0.036(4) 0.007(3) 0.004(4) -0.010(5)
C131 0.038(9) 0.041(5) 0.042(4) 0.004(3) 0.006(5) 0.000(5)
C132 0.087(7) 0.057(6) 0.040(5) 0.013(4) -0.001(4) 0.000(4)
F52 0.102(6) 0.064(6) 0.058(6) 0.019(4) 0.010(5) -0.006(5)
F53 0.081(5) 0.060(4) 0.048(4) 0.007(3) -0.008(3) 0.006(3)
F54 0.098(6) 0.085(6) 0.040(4) 0.005(3) -0.008(3) 0.004(4)

loop_
_atom_type_symbol
_atom_type_description
_atom_type_scat_dispersion_real
_atom_type_scat_dispersion_imag
_atom_type_scat_source
C C 0.0181 0.0091 'International Tables Vol C Tables 4.2.6.8 and 6.1.1.4'
H H 0.0000 0.0000 'International Tables Vol C Tables 4.2.6.8 and 6.1.1.4'
B B 0.0090 0.0039 'International Tables Vol C Tables 4.2.6.8 and 6.1.1.4'
Br Br -0.6763 1.2805 'International Tables Vol C Tables 4.2.6.8 and 6.1.1.4'
F F 0.0727 0.0534 'International Tables Vol C Tables 4.2.6.8 and 6.1.1.4'
Fe Fe -1.1336 3.1974 'International Tables Vol C Tables 4.2.6.8 and 6.1.1.4'
N N 0.0311 0.0180 'International Tables Vol C Tables 4.2.6.8 and 6.1.1.4'
O O 0.0492 0.0322 'International Tables Vol C Tables 4.2.6.8 and 6.1.1.4'

loop_
_geom_angle_atom_site_label_1
_geom_angle_atom_site_label_2
_geom_angle_atom_site_label_3
_geom_angle
_geom_angle_site_symmetry_1
_geom_angle_site_symmetry_3
O1 Fe1 N1 74.9(2) . 2_565
O1 Fe1 N2 100.3(2) . .
O1 Fe1 N5 176.3(2) . .
O1 Fe1 N3 99.5(2) . .
O1 Fe1 N4 108.7(3) . .
N1 Fe1 N2 93.7(2) 2_565 .
N1 Fe1 N3 169.9(2) 2_565 .
N5 Fe1 N1 106.0(2) . 2_565
N5 Fe1 N2 76.1(2) . .
N5 Fe1 N3 79.1(2) . .
N5 Fe1 N4 74.8(3) . .
N3 Fe1 N2 79.0(2) . .
N4 Fe1 N1 95.7(2) . 2_565
N4 Fe1 N2 150.9(3) . .
N4 Fe1 N3 94.0(2) . .
N8 Fe2 N7 80.8(2) . .
O2 Fe2 N8 96.8(2) . .
O2 Fe2 N6 74.5(2) . .
O2 Fe2 N10 174.8(3) . .
O2 Fe2 N7 99.8(3) . .
O2 Fe2 N9 111.0(3) . .
N6 Fe2 N8 170.7(2) . .
N6 Fe2 N7 97.3(3) . .
N10 Fe2 N8 81.5(2) . .
N10 Fe2 N6 106.9(2) . .
N10 Fe2 N7 75.1(3) . .
N10 Fe2 N9 74.1(3) . .
N9 Fe2 N8 92.2(2) . .
N9 Fe2 N6 94.0(3) . .
N9 Fe2 N7 149.0(3) . .
C1 O1 Fe1 121.5(4) . .
C3 N1 Fe1 113.8(5) . 2_565
C3 N1 C4 124.5(6) . .
C4 N1 Fe1 121.7(4) . 2_565
C20 N2 Fe1 112.1(5) . .
C20 N2 C24 117.8(7) . .
C24 N2 Fe1 128.9(5) . .
C56 N8 Fe2 130.9(5) . .
C52 N8 Fe2 108.0(5) . .
C52 N8 C56 117.4(7) . .
C34 O2 Fe2 121.9(5) . .
C19 N5 Fe1 108.6(4) . .
C26 N5 Fe1 108.0(5) . .
C26 N5 C19 109.8(7) . .
C12 N5 Fe1 108.2(5) . .
C12 N5 C19 112.5(7) . .
C12 N5 C26 109.6(6) . .
C36 N6 Fe2 119.5(4) . .
C33 N6 Fe2 114.9(5) . .
C33 N6 C36 125.6(6) . .
C44 N10 Fe2 109.6(5) . .
C44 N10 C51 108.0(6) . .
C58 N10 Fe2 110.9(5) . .
C58 N10 C44 113.0(7) . .
C58 N10 C51 109.4(6) . .
C51 N10 Fe2 105.6(5) . .
C27 N3 Fe1 108.5(5) . .
C31 N3 Fe1 128.1(5) . .
C31 N3 C27 117.3(7) . .
N1 C3 C1 112.5(6) . 2_565
N1 C3 C2 131.0(7) . .
C2 C3 C1 116.5(6) . 2_565
F11 C96 C91 113.9(6) . .
F12 C96 F11 105.6(6) . .
F12 C96 C91 111.7(6) . .
F10 C96 F11 106.1(6) . .
F10 C96 F12 105.8(6) . .
F10 C96 C91 113.0(6) . .
C114 C113 C118 115.7(7) . .
C114 C113 B2 123.4(7) . .
C118 C113 B2 120.5(6) . .
C5 C4 N1 119.3(7) . .
C9 C4 N1 119.2(7) . .
C9 C4 C5 121.4(7) . .
C122 C121 B2 122.0(6) . .
C122 C121 C126 115.1(12) . .
C126 C121 B2 118.7(12) . .
C131 C121 C122 113.6(8) . .
C131 C121 B2 124.3(8) . .
C17 N4 Fe1 127.3(6) . .
C17 N4 C13 120.0(8) . .
C13 N4 Fe1 112.6(6) . .
C94 C93 C95 117.6(7) . .
C92 C93 C94 120.8(7) . .
C92 C93 C95 121.5(7) . .
C90 C91 C96 120.7(7) . .
C92 C91 C96 119.1(7) . .
C92 C91 C90 120.3(7) . .
C59 N7 Fe2 112.6(6) . .
C59 N7 C63 117.7(10) . .
C63 N7 Fe2 128.9(8) . .
C45 N9 Fe2 114.7(6) . .
C45 N9 C49 120.6(10) . .
C49 N9 Fe2 124.6(8) . .
C98 C99 C103 118.2(7) . .
C100 C99 C98 120.9(7) . .
C100 C99 C103 120.9(7) . .
C113 C114 H114 118.6 . .
C115 C114 C113 122.8(8) . .
C115 C114 H114 118.6 . .
O1 C1 C3 116.2(6) . 2_565
O1 C1 C2 123.2(7) . .
C2 C1 C3 120.6(6) . 2_565
C99 C98 H98 119.0 . .
C97 C98 C99 122.0(7) . .
C97 C98 H98 119.0 . .
C94 C89 C90 116.2(7) . .
C94 C89 B1 123.0(7) . .
C90 C89 B1 120.5(7) . .
C106 C105 C110 114.7(7) . .
C106 C105 B2 125.8(6) . .
C110 C105 B2 119.3(6) . .
C93 C94 C89 121.9(7) . .
C93 C94 H94 119.0 . .
C89 C94 H94 119.0 . .
C4 C5 C11 120.6(7) . .
C6 C5 C4 117.2(8) . .
C6 C5 C11 121.9(8) . .
C91 C90 C89 121.4(7) . .
C91 C90 H90 119.3 . .
C89 C90 H90 119.3 . .
C113 C118 H118 119.2 . .
C117 C118 C113 121.5(7) . .
C117 C118 H118 119.2 . .
C121 C122 H122 118.7 . .
C123 C122 C121 122.7(7) . .
C123 C122 H122 118.7 . .
C98 C97 B2 121.6(6) . .
C102 C97 C98 115.4(7) . .
C102 C97 B2 122.7(7) . .
F39 C103 F38 103.5(8) . .
F39 C103 C99 115.3(7) . .
F37 C103 F39 107.4(8) . .
F37 C103 F38 104.0(8) . .
F37 C103 C99 113.5(8) . .
F38 C103 C99 112.1(7) . .
F8 C95 F7 106.9(7) . .
F8 C95 C93 113.1(6) . .
F7 C95 C93 112.6(6) . .
F9 C95 F8 105.8(7) . .
F9 C95 F7 105.2(7) . .
F9 C95 C93 112.6(7) . .
N2 C20 C19 116.7(7) . .
N2 C20 C21 122.8(8) . .
C21 C20 C19 120.4(7) . .
C93 C92 C91 119.4(7) . .
C93 C92 H92 120.3 . .
C91 C92 H92 120.3 . .
C118 C117 C119 117.8(8) . .
C116 C117 C118 121.5(8) . .
C116 C117 C119 120.7(8) . .
C41 C36 N6 118.6(7) . .
C41 C36 C37 121.3(8) . .
C37 C36 N6 119.9(8) . .
C105 C106 H106 118.0 . .
C107 C106 C105 124.0(7) . .
C107 C106 H106 118.0 . .
N7 C59 C58 116.7(8) . .
N7 C59 C60 122.9(11) . .
C60 C59 C58 120.4(11) . .
N2 C24 C25 118.3(7) . .
N2 C24 C23 120.5(8) . .
C23 C24 C25 121.1(7) . .
N5 C19 C20 111.1(6) . .
N5 C19 H19A 109.4 . .
N5 C19 H19B 109.4 . .
C20 C19 H19A 109.4 . .
C20 C19 H19B 109.4 . .
H19A C19 H19B 108.0 . .
C122 C123 C128 119.8(7) . .
C122 C123 C124 115.0(13) . .
C122 C123 C129 122.3(9) . .
C124 C123 C128 123.1(13) . .
C129 C123 C128 116.6(9) . .
C36 C41 C42 121.2(7) . .
C40 C41 C36 119.4(9) . .
C40 C41 C42 119.3(9) . .
C4 C9 C8 118.2(8) . .
C4 C9 C10 121.2(7) . .
C8 C9 C10 120.3(8) . .
C3 C2 Br01 122.7(5) . .
C1 C2 Br01 114.5(5) . .
C1 C2 C3 122.9(7) . .
C5 C6 H6 118.8 . .
C7 C6 C5 122.4(9) . .
C7 C6 H6 118.8 . .
C9 C8 H8 119.7 . .
C7 C8 C9 120.6(9) . .
C7 C8 H8 119.7 . .
C106 C107 C112 119.7(9) . .
C106 C107 C108 119.2(8) . .
C108 C107 C112 121.0(9) . .
F36 C119 F35 101.7(10) . .
F36 C119 C117 114.9(8) . .
F35 C119 C117 110.9(9) . .
F34 C119 F36 108.4(9) . .
F34 C119 F35 104.9(9) . .
F34 C119 C117 114.8(10) . .
N3 C27 C26 113.9(7) . .
C28 C27 N3 123.5(8) . .
C28 C27 C26 122.4(8) . .
N8 C56 C55 120.5(9) . .
N8 C56 C57 119.1(8) . .
C55 C56 C57 120.4(9) . .
C97 C102 H102 118.3 . .
C97 C102 C101 123.4(8) . .
C101 C102 H102 118.3 . .
C105 C110 H110 118.6 . .
C109 C110 C105 122.9(8) . .
C109 C110 H110 118.6 . .
C114 C115 C116 120.2(8) . .
C114 C115 C120 120.1(9) . .
C116 C115 C120 119.5(9) . .
F51 C128 F49 101.7(9) . .
F51 C128 C123 113.8(7) . .
F49 C128 C123 112.8(9) . .
F50 C128 F51 105.1(9) . .
F50 C128 F49 104.9(9) . .
F50 C128 C123 116.9(9) . .
C110 C109 C111 120.7(8) . .
C108 C109 C110 120.1(8) . .
C108 C109 C111 119.2(8) . .
C6 C7 C8 120.1(8) . .
C6 C7 H7 120.0 . .
C8 C7 H7 120.0 . .
N5 C26 C27 113.9(7) . .
N5 C26 H26A 108.8 . .
N5 C26 H26B 108.8 . .
C27 C26 H26A 108.8 . .
C27 C26 H26B 108.8 . .
H26A C26 H26B 107.7 . .
C38 C39 H39 119.1 . .
C38 C39 C40 121.8(9) . .
C40 C39 H39 119.1 . .
C27 C28 H28 120.4 . .
C27 C28 C29 119.2(9) . .
C29 C28 H28 120.4 . .
C20 C21 H21 120.7 . .
C22 C21 C20 118.6(9) . .
C22 C21 H21 120.7 . .
C39 C38 H38 119.7 . .
C39 C38 C37 120.7(9) . .
C37 C38 H38 119.7 . .
C73 C78 H78 119.5 . .
C73 C78 C77 121.0(10) . .
C77 C78 H78 119.5 . .
C78 C73 B1 123.4(9) . .
C74 C73 C78 116.1(8) . .
C74 C73 B1 120.3(9) . .
F43 C112 C107 112.7(8) . .
F45 C112 F43 104.2(9) . .
F45 C112 F44 109.1(8) . .
F45 C112 C107 113.4(9) . .
F44 C112 F43 102.7(9) . .
F44 C112 C107 113.8(9) . .
N8 C52 C51 115.8(7) . .
N8 C52 C53 123.1(9) . .
C53 C52 C51 120.9(8) . .
C99 C100 H100 120.3 . .
C99 C100 C101 119.4(7) . .
C101 C100 H100 120.3 . .
C5 C11 H11A 109.5 . .
C5 C11 H11B 109.5 . .
C5 C11 H11C 109.5 . .
H11A C11 H11B 109.5 . .
H11A C11 H11C 109.5 . .
H11B C11 H11C 109.5 . .
C24 C25 H25A 109.5 . .
C24 C25 H25B 109.5 . .
C24 C25 H25C 109.5 . .
H25A C25 H25B 109.5 . .
H25A C25 H25C 109.5 . .
H25B C25 H25C 109.5 . .
N6 C33 C35 131.4(7) . 2_776
N6 C33 C34 111.9(7) . .
C35 C33 C34 116.8(7) 2_776 .
C102 C101 C104 120.7(8) . .
C100 C101 C102 118.7(8) . .
C100 C101 C104 120.6(8) . .
C36 C37 C43 121.4(8) . .
C38 C37 C36 117.3(9) . .
C38 C37 C43 121.3(9) . .
C78 C77 C79 118.3(11) . .
C76 C77 C78 119.2(11) . .
C76 C77 C79 122.5(9) . .
C73 C74 H74 117.7 . .
C75 C74 C73 124.6(11) . .
C75 C74 H74 117.7 . .
N4 C17 C16 120.6(10) . .
N4 C17 C18 118.6(8) . .
C16 C17 C18 120.8(10) . .
N4 C13 C12 117.2(7) . .
N4 C13 C14 122.3(10) . .
C14 C13 C12 120.5(10) . .
C113 B2 C97 103.4(6) . .
C121 B2 C113 112.8(6) . .
C121 B2 C105 106.4(6) . .
C121 B2 C97 112.1(6) . .
C105 B2 C113 110.1(6) . .
C105 B2 C97 112.2(6) . .
C9 C10 H10A 109.5 . .
C9 C10 H10B 109.5 . .
C9 C10 H10C 109.5 . .
H10A C10 H10B 109.5 . .
H10A C10 H10C 109.5 . .
H10B C10 H10C 109.5 . .
C117 C116 C115 118.3(8) . .
C117 C116 H116 120.9 . .
C115 C116 H116 120.9 . .
C41 C40 H40 120.4 . .
C39 C40 C41 119.2(9) . .
C39 C40 H40 120.4 . .
N10 C44 H44A 109.6 . .
N10 C44 H44B 109.6 . .
N10 C44 C45 110.4(8) . .
H44A C44 H44B 108.1 . .
C45 C44 H44A 109.6 . .
C45 C44 H44B 109.6 . .
N10 C58 C59 111.2(8) . .
N10 C58 H58A 109.4 . .
N10 C58 H58B 109.4 . .
C59 C58 H58A 109.4 . .
C59 C58 H58B 109.4 . .
H58A C58 H58B 108.0 . .
C74 C75 C80 123.1(12) . .
C74 C75 C76 119.0(11) . .
C76 C75 C80 117.8(10) . .
C33 C35 Br04 122.0(6) 2_776 .
C34 C35 Br04 115.4(6) . .
C34 C35 C33 122.6(7) . 2_776
N9 C45 C44 116.6(7) . .
N9 C45 C46 120.1(11) . .
C46 C45 C44 123.3(10) . .
F2 C80 F3 107.9(8) . .
F2 C80 F1 102.5(12) . .
F2 C80 C75 114.5(11) . .
F3 C80 F1 101.9(11) . .
F3 C80 C75 116.1(11) . .
F1 C80 C75 112.2(9) . .
N10 C51 H51A 108.4 . .
N10 C51 H51B 108.4 . .
C52 C51 N10 115.6(6) . .
C52 C51 H51A 108.4 . .
C52 C51 H51B 108.4 . .
H51A C51 H51B 107.4 . .
C107 C108 H108 120.5 . .
C109 C108 C107 119.0(8) . .
C109 C108 H108 120.5 . .
O2 C34 C33 115.9(7) . .
O2 C34 C35 123.6(7) . .
C35 C34 C33 120.5(7) . .
C70 C65 C66 117.1(10) . .
C70 C65 B1 124.9(9) . .
C66 C65 B1 118.0(10) . .
H32A C32 H32B 109.5 . .
H32A C32 H32C 109.5 . .
H32B C32 H32C 109.5 . .
C31 C32 H32A 109.5 . .
C31 C32 H32B 109.5 . .
C31 C32 H32C 109.5 . .
N3 C31 C32 118.1(8) . .
N3 C31 C30 120.9(8) . .
C30 C31 C32 120.9(7) . .
C85 C86 H86 118.0 . .
C81 C86 H86 118.0 . .
C81 C86 C85 124.0(11) . .
N5 C12 C13 111.0(7) . .
N5 C12 H12A 109.4 . .
N5 C12 H12B 109.4 . .
C13 C12 H12A 109.4 . .
C13 C12 H12B 109.4 . .
H12A C12 H12B 108.0 . .
C84 C83 C88 120.5(11) . .
C82 C83 C84 120.4(11) . .
C82 C83 C88 119.1(9) . .
C65 C70 H70 118.1 . .
C65 C70 C69 123.8(11) . .
C69 C70 H70 118.1 . .
F31 C120 C115 112.3(10) . .
F31 C120 F32 100.8(10) . .
F33 C120 F31 112.6(11) . .
F33 C120 C115 118.4(11) . .
F33 C120 F32 101.7(12) . .
F32 C120 C115 108.9(11) . .
F47 C111 C109 112.5(11) . .
F48 C111 F47 105.5(11) . .
F48 C111 F46 108.1(13) . .
F48 C111 C109 110.9(12) . .
F46 C111 F47 103.8(11) . .
F46 C111 C109 115.3(10) . .
C21 C22 H22 120.3 . .
C23 C22 C21 119.3(9) . .
C23 C22 H22 120.3 . .
C24 C23 H23 119.5 . .
C22 C23 C24 120.9(9) . .
C22 C23 H23 119.5 . .
C46 C47 H47 119.0 . .
C48 C47 H47 119.0 . .
C48 C47 C46 122.0(15) . .
C77 C76 H76 120.0 . .
C75 C76 C77 119.9(9) . .
C75 C76 H76 120.0 . .
F6 C79 F4 104.0(8) . .
F6 C79 F5 101.3(11) . .
F6 C79 C77 113.7(9) . .
F4 C79 C77 114.0(11) . .
F5 C79 F4 106.6(10) . .
F5 C79 C77 115.9(9) . .
C31 C30 H30 119.8 . .
C29 C30 C31 120.3(9) . .
C29 C30 H30 119.8 . .
C56 C55 H55 120.0 . .
C54 C55 C56 119.9(10) . .
C54 C55 H55 120.0 . .
C28 C29 H29 120.8 . .
C30 C29 C28 118.4(9) . .
C30 C29 H29 120.8 . .
C86 C85 C87 122.9(12) . .
C84 C85 C86 119.8(9) . .
C84 C85 C87 117.3(12) . .
C17 C16 H16 121.4 . .
C15 C16 C17 117.3(12) . .
C15 C16 H16 121.4 . .
C41 C42 H42A 109.5 . .
C41 C42 H42B 109.5 . .
C41 C42 H42C 109.5 . .
H42A C42 H42B 109.5 . .
H42A C42 H42C 109.5 . .
H42B C42 H42C 109.5 . .
C52 C53 H53 120.5 . .
C54 C53 C52 118.9(10) . .
C54 C53 H53 120.5 . .
N7 C63 C64 118.5(11) . .
N7 C63 C62 122.1(15) . .
C62 C63 C64 119.4(12) . .
C65 C66 H66 120.3 . .
C65 C66 C67 119.4(12) . .
C67 C66 H66 120.3 . .
C37 C43 H43A 109.5 . .
C37 C43 H43B 109.5 . .
C37 C43 H43C 109.5 . .
H43A C43 H43B 109.5 . .
H43A C43 H43C 109.5 . .
H43B C43 H43C 109.5 . .
N9 C49 C48 121.0(14) . .
N9 C49 C50 116.8(11) . .
C48 C49 C50 122.2(13) . .
C66 C67 C1AB 103.9(19) . .
C68 C67 C66 117.5(11) . .
C68 C67 C1AB 138(2) . .
C72 C67 C66 127.9(14) . .
C72 C67 C68 113.8(14) . .
C16 C15 H15 118.6 . .
C16 C15 C14 122.8(11) . .
C14 C15 H15 118.6 . .
C73 B1 C89 110.0(7) . .
C65 B1 C89 113.2(8) . .
C65 B1 C73 104.3(7) . .
C81 B1 C89 104.3(7) . .
C81 B1 C73 112.2(8) . .
C81 B1 C65 113.0(7) . .
C56 C57 H57A 109.5 . .
C56 C57 H57B 109.5 . .
C56 C57 H57C 109.5 . .
H57A C57 H57B 109.5 . .
H57A C57 H57C 109.5 . .
H57B C57 H57C 109.5 . .
C17 C18 H18A 109.5 . .
C17 C18 H18B 109.5 . .
C17 C18 H18C 109.5 . .
H18A C18 H18B 109.5 . .
H18A C18 H18C 109.5 . .
H18B C18 H18C 109.5 . .
C83 C84 H84 120.5 . .
C85 C84 C83 118.9(11) . .
C85 C84 H84 120.5 . .
C13 C14 H14 121.5 . .
C15 C14 C13 117.0(12) . .
C15 C14 H14 121.5 . .
C59 C60 H60 122.0 . .
C61 C60 C59 116.1(15) . .
C61 C60 H60 122.0 . .
C63 C64 H64A 109.5 . .
C63 C64 H64B 109.5 . .
C63 C64 H64C 109.5 . .
H64A C64 H64B 109.5 . .
H64A C64 H64C 109.5 . .
H64B C64 H64C 109.5 . .
C45 C46 H46 121.0 . .
C47 C46 C45 118.1(13) . .
C47 C46 H46 121.0 . .
C55 C54 H54 120.3 . .
C53 C54 C55 119.4(11) . .
C53 C54 H54 120.3 . .
C63 C62 H62 120.6 . .
C61 C62 C63 118.8(16) . .
C61 C62 H62 120.6 . .
C47 C48 C49 118.2(16) . .
C47 C48 H48 120.9 . .
C49 C48 H48 120.9 . .
C68 C69 C70 116.4(13) . .
C68 C69 C71 116.2(14) . .
C68 C69 C3A 131.7(15) . .
C71 C69 C70 126.5(12) . .
C3A C69 C70 109.5(14) . .
C60 C61 H61 119.0 . .
C62 C61 C60 122.1(16) . .
C62 C61 H61 119.0 . .
F14 C88 F15 100.8(10) . .
F14 C88 C83 120.7(12) . .
F15 C88 C83 107.0(12) . .
F13 C88 F14 115.1(14) . .
F13 C88 F15 92.6(12) . .
F13 C88 C83 114.6(11) . .
F17 C87 C85 119.2(11) . .
F17 C87 F18 102.5(12) . .
F17 C87 F16 101.5(11) . .
F18 C87 C85 110.7(11) . .
F18 C87 F16 104.6(12) . .
F16 C87 C85 116.5(12) . .
C49 C50 H50A 109.5 . .
C49 C50 H50B 109.5 . .
C49 C50 H50C 109.5 . .
H50A C50 H50B 109.5 . .
H50A C50 H50C 109.5 . .
H50B C50 H50C 109.5 . .
C67 C68 H68 117.1 . .
C69 C68 C67 125.7(14) . .
C69 C68 H68 117.1 . .
C83 C82 H82 118.4 . .
C83 C82 C81 123.3(8) . .
C81 C82 H82 118.4 . .
C86 C81 B1 124.7(9) . .
C86 C81 C82 113.5(9) . .
C82 C81 B1 121.8(7) . .
F29 C71 C69 118.5(14) . .
F29 C71 F28 103.5(14) . .
F30 C71 C69 110.2(14) . .
F30 C71 F29 105.7(13) . .
F30 C71 F28 110.1(15) . .
F28 C71 C69 108.6(15) . .
C69 C3A F26 129.4(19) . .
F27 C3A C69 119.4(19) . .
F27 C3A F25 95.2(17) . .
F27 C3A F26 97.4(14) . .
F25 C3A C69 109.8(16) . .
F25 C3A F26 99.1(16) . .
F22 C72 C67 107.2(13) . .
F22 C72 F24 105.3(14) . .
F22 C72 F23 104.0(14) . .
F24 C72 C67 119.1(14) . .
F24 C72 F23 102.4(12) . .
F23 C72 C67 117.2(13) . .
F20 C1AB C67 125(3) . .
F20 C1AB F21 132(4) . .
F20 C1AB F19 87(4) . .
F21 C1AB C67 102(4) . .
F21 C1AB F19 84(3) . .
F19 C1AB C67 113(3) . .
F41 C104 F42 101.7(10) . .
F41 C104 C101 115.8(8) . .
F41 C104 F40 110.3(11) . .
F42 C104 C101 110.0(11) . .
F40 C104 F42 104.1(8) . .
F40 C104 C101 113.6(10) . .
F55 C127 F57 103(2) . .
F55 C127 C125 110(2) . .
F56 C127 F55 112(3) . .
F56 C127 F57 114(3) . .
F56 C127 C125 112(3) . .
F57 C127 C125 105(2) . .
C121 C126 H126 118.9 . .
C125 C126 C121 122(2) . .
C125 C126 H126 118.9 . .
C126 C125 C127 122(2) . .
C124 C125 C127 119(2) . .
C124 C125 C126 119(2) . .
C123 C124 H124 118.9 . .
C125 C124 C123 122(2) . .
C125 C124 H124 118.9 . .
C123 C129 H129 121.6 . .
C130 C129 C123 116.8(11) . .
C130 C129 H129 121.6 . .
C129 C130 C131 119.0(10) . .
C129 C130 C132 120.0(10) . .
C132 C130 C131 121.0(10) . .
C121 C131 C130 124.7(11) . .
C121 C131 H131 117.7 . .
C130 C131 H131 117.7 . .
F52 C132 C130 115.9(11) . .
F52 C132 F54 103.6(10) . .
F53 C132 C130 115.2(9) . .
F53 C132 F52 102.9(9) . .
F53 C132 F54 101.7(9) . .
F54 C132 C130 115.7(10) . .

loop_
_geom_bond_atom_site_label_1
_geom_bond_atom_site_label_2
_geom_bond_distance
_geom_bond_site_symmetry_2
Br01 C2 1.914(7) .
Fe1 O1 1.976(5) .
Fe1 N1 2.248(6) 2_565
Fe1 N2 2.313(6) .
Fe1 N5 2.208(6) .
Fe1 N3 2.312(6) .
Fe1 N4 2.247(7) .
Fe2 N8 2.294(6) .
Fe2 O2 1.977(5) .
Fe2 N6 2.240(6) .
Fe2 N10 2.197(6) .
Fe2 N7 2.325(7) .
Fe2 N9 2.219(8) .
Br04 C35 1.904(8) .
F11 C96 1.337(8) .
F12 C96 1.333(8) .
F10 C96 1.330(8) .
F8 C95 1.326(8) .
O1 C1 1.286(8) .
F7 C95 1.333(8) .
F39 C103 1.291(10) .
F36 C119 1.304(12) .
F9 C95 1.324(8) .
N1 Fe1 2.248(6) 2_565
N1 C3 1.300(9) .
N1 C4 1.426(9) .
F31 C120 1.340(14) .
F43 C112 1.337(12) .
N2 C20 1.340(8) .
N2 C24 1.362(8) .
N8 C56 1.365(11) .
N8 C52 1.356(10) .
O2 C34 1.293(10) .
N5 C19 1.490(11) .
N5 C26 1.485(10) .
N5 C12 1.455(11) .
N6 C36 1.437(10) .
N6 C33 1.298(10) .
N10 C44 1.453(10) .
N10 C58 1.449(11) .
N10 C51 1.524(11) .
F14 C88 1.255(13) .
F45 C112 1.308(12) .
N3 C27 1.376(11) .
N3 C31 1.347(9) .
F37 C103 1.264(11) .
F47 C111 1.347(15) .
F41 C104 1.281(12) .
F2 C80 1.296(12) .
F44 C112 1.327(13) .
F6 C79 1.324(10) .
C3 C1 1.510(10) 2_565
C3 C2 1.422(10) .
F51 C128 1.314(11) .
C96 C91 1.481(10) .
C113 C114 1.390(11) .
C113 C118 1.401(10) .
C113 B2 1.642(11) .
F3 C80 1.298(12) .
C4 C5 1.408(11) .
C4 C9 1.389(11) .
C121 C122 1.410(10) .
C121 B2 1.624(11) .
C121 C126 1.41(2) .
C121 C131 1.407(11) .
N4 C17 1.318(12) .
N4 C13 1.360(12) .
C93 C94 1.396(11) .
C93 C95 1.490(11) .
C93 C92 1.372(11) .
F38 C103 1.348(10) .
C91 C90 1.398(11) .
C91 C92 1.389(11) .
N7 C59 1.324(12) .
N7 C63 1.347(12) .
N9 C45 1.344(10) .
N9 C49 1.357(10) .
F49 C128 1.321(12) .
C99 C98 1.396(10) .
C99 C103 1.497(11) .
C99 C100 1.364(12) .
C114 H114 0.9500 .
C114 C115 1.382(11) .
C1 C3 1.510(10) 2_565
C1 C2 1.366(10) .
C98 H98 0.9500 .
C98 C97 1.395(10) .
C89 C94 1.399(11) .
C89 C90 1.424(11) .
C89 B1 1.658(13) .
C105 C106 1.390(10) .
C105 C110 1.397(11) .
C105 B2 1.634(11) .
C94 H94 0.9500 .
C5 C6 1.392(11) .
C5 C11 1.488(12) .
F1 C80 1.431(17) .
C90 H90 0.9500 .
F48 C111 1.285(17) .
C118 H118 0.9500 .
C118 C117 1.386(11) .
C122 H122 0.9500 .
C122 C123 1.378(11) .
C97 C102 1.378(11) .
C97 B2 1.663(10) .
F35 C119 1.345(13) .
C20 C19 1.496(12) .
C20 C21 1.381(10) .
F34 C119 1.284(12) .
C92 H92 0.9500 .
C117 C119 1.487(13) .
C117 C116 1.368(13) .
C36 C41 1.393(10) .
C36 C37 1.395(10) .
F33 C120 1.219(13) .
F50 C128 1.272(12) .
F42 C104 1.421(17) .
C106 H106 0.9500 .
C106 C107 1.379(11) .
C59 C58 1.515(13) .
C59 C60 1.382(15) .
F4 C79 1.338(10) .
C24 C25 1.485(12) .
C24 C23 1.369(10) .
C19 H19A 0.9900 .
C19 H19B 0.9900 .
F46 C111 1.304(13) .
C123 C128 1.470(12) .
C123 C124 1.43(3) .
C123 C129 1.404(12) .
C41 C40 1.381(10) .
C41 C42 1.537(15) .
C9 C8 1.407(12) .
C9 C10 1.494(13) .
C6 H6 0.9500 .
C6 C7 1.356(13) .
C8 H8 0.9500 .
C8 C7 1.370(13) .
C107 C112 1.479(12) .
C107 C108 1.388(13) .
C27 C26 1.507(12) .
C27 C28 1.348(10) .
C56 C55 1.385(13) .
C56 C57 1.450(13) .
C102 H102 0.9500 .
C102 C101 1.415(11) .
C110 H110 0.9500 .
C110 C109 1.384(12) .
C115 C116 1.384(13) .
C115 C120 1.506(14) .
C109 C108 1.382(13) .
C109 C111 1.479(15) .
C7 H7 0.9500 .
C26 H26A 0.9900 .
C26 H26B 0.9900 .
C39 H39 0.9500 .
C39 C38 1.366(11) .
C39 C40 1.366(10) .
C28 H28 0.9500 .
C28 C29 1.391(13) .
C21 H21 0.9500 .
C21 C22 1.357(10) .
C38 H38 0.9500 .
C38 C37 1.394(10) .
C78 H78 0.9500 .
C78 C73 1.396(14) .
C78 C77 1.438(12) .
C73 C74 1.394(14) .
C73 B1 1.646(12) .
C52 C51 1.509(12) .
C52 C53 1.372(13) .
C100 H100 0.9500 .
C100 C101 1.378(12) .
C11 H11A 0.9800 .
C11 H11B 0.9800 .
C11 H11C 0.9800 .
C25 H25A 0.9800 .
C25 H25B 0.9800 .
C25 H25C 0.9800 .
C33 C35 1.426(12) 2_776
C33 C34 1.513(11) .
C101 C104 1.472(13) .
C37 C43 1.475(15) .
F5 C79 1.328(11) .
C77 C76 1.403(17) .
C77 C79 1.443(17) .
C74 H74 0.9500 .
C74 C75 1.379(12) .
C17 C16 1.446(14) .
C17 C18 1.470(15) .
C13 C12 1.492(14) .
C13 C14 1.385(13) .
C10 H10A 0.9800 .
C10 H10B 0.9800 .
C10 H10C 0.9800 .
C116 H116 0.9500 .
C40 H40 0.9500 .
C44 H44A 0.9900 .
C44 H44B 0.9900 .
C44 C45 1.481(14) .
C58 H58A 0.9900 .
C58 H58B 0.9900 .
F15 C88 1.411(16) .
C75 C80 1.474(18) .
C75 C76 1.381(17) .
C35 C33 1.426(12) 2_776
C35 C34 1.362(12) .
F32 C120 1.415(18) .
C45 C46 1.381(11) .
C51 H51A 0.9900 .
C51 H51B 0.9900 .
C108 H108 0.9500 .
C65 C70 1.383(15) .
C65 C66 1.387(14) .
C65 B1 1.636(15) .
C32 H32A 0.9800 .
C32 H32B 0.9800 .
C32 H32C 0.9800 .
C32 C31 1.500(13) .
C31 C30 1.404(13) .
C86 H86 0.9500 .
C86 C85 1.390(16) .
C86 C81 1.385(12) .
C12 H12A 0.9900 .
C12 H12B 0.9900 .
C83 C84 1.387(14) .
C83 C88 1.484(17) .
C83 C82 1.361(14) .
C70 H70 0.9500 .
C70 C69 1.450(15) .
C22 H22 0.9500 .
C22 C23 1.355(10) .
C23 H23 0.9500 .
C47 H47 0.9500 .
C47 C46 1.376(13) .
C47 C48 1.354(13) .
C76 H76 0.9500 .
C30 H30 0.9500 .
C30 C29 1.368(11) .
C55 H55 0.9500 .
C55 C54 1.382(16) .
C29 H29 0.9500 .
C85 C84 1.358(17) .
C85 C87 1.425(15) .
C16 H16 0.9500 .
C16 C15 1.350(18) .
C42 H42A 0.9800 .
C42 H42B 0.9800 .
C42 H42C 0.9800 .
C53 H53 0.9500 .
C53 C54 1.353(16) .
C63 C64 1.466(19) .
C63 C62 1.35(2) .
C66 H66 0.9500 .
C66 C67 1.483(17) .
C43 H43A 0.9800 .
C43 H43B 0.9800 .
C43 H43C 0.9800 .
C49 C48 1.363(12) .
C49 C50 1.52(2) .
C67 C68 1.37(2) .
C67 C72 1.357(13) .
C67 C1AB 1.86(5) .
C15 H15 0.9500 .
C15 C14 1.372(18) .
B1 C81 1.619(15) .
C57 H57A 0.9800 .
C57 H57B 0.9800 .
C57 H57C 0.9800 .
C18 H18A 0.9800 .
C18 H18B 0.9800 .
C18 H18C 0.9800 .
C84 H84 0.9500 .
C14 H14 0.9500 .
C60 H60 0.9500 .
C60 C61 1.36(2) .
C64 H64A 0.9800 .
C64 H64B 0.9800 .
C64 H64C 0.9800 .
C46 H46 0.9500 .
C54 H54 0.9500 .
C62 H62 0.9500 .
C62 C61 1.33(2) .
C48 H48 0.9500 .
C69 C68 1.291(18) .
C69 C71 1.354(14) .
C69 C3A 1.385(14) .
C61 H61 0.9500 .
F17 C87 1.300(11) .
F18 C87 1.304(12) .
F16 C87 1.358(12) .
C88 F13 1.252(16) .
C50 H50A 0.9800 .
C50 H50B 0.9800 .
C50 H50C 0.9800 .
C68 H68 0.9500 .
C82 H82 0.9500 .
C82 C81 1.417(13) .
C71 F29 1.343(14) .
C71 F30 1.336(14) .
C71 F28 1.349(15) .
C3A F27 1.353(16) .
C3A F25 1.375(16) .
C3A F26 1.391(15) .
F22 C72 1.344(15) .
F24 C72 1.354(14) .
F23 C72 1.357(13) .
C1AB F20 1.13(5) .
C1AB F21 1.28(5) .
C1AB F19 1.78(5) .
C104 F40 1.312(13) .
F55 C127 1.33(4) .
F56 C127 1.26(4) .
F57 C127 1.38(4) .
C127 C125 1.60(4) .
C126 H126 0.9500 .
C126 C125 1.36(3) .
C125 C124 1.36(3) .
C124 H124 0.9500 .
C129 H129 0.9500 .
C129 C130 1.399(12) .
C130 C131 1.413(12) .
C130 C132 1.408(12) .
C131 H131 0.9500 .
C132 F52 1.360(13) .
C132 F53 1.358(11) .
C132 F54 1.367(12) .

loop_
_publcif_info_datablock.id
_publcif_info_datablock.publ_exptl
_publcif_info_datablock.publ_geom
_publcif_info_datablock.structure
{7eab92cb-37f4-4dbf-b07a-30b348fcafd6} y y y

loop_
_publcif_info_cif.paper_type
E
